data_7049251
loop_
_publ_author_name
'Lu, Haijiao'
'Jethwa, Rajesh B.'
'Jenkinson, Kellie J.'
'Wheatley, Andrew E. H.'
'Hao, Hongxun'
'Wright, Dominic S.'
'Pike, Sebastian D.'

_publ_section_title
;
 A simple one-step synthetic route to access a range of metal-doped
 polyoxovanadate clusters.
;
_journal_issue 14
_journal_name_full 'Dalton transactions (Cambridge, England : 2003)'
_journal_page_first 4555
_journal_page_last 4564
_journal_paper_doi 10.1039/c8dt05072d
_journal_volume 48
_journal_year 2019
_chemical_formula_moiety 'C32 H96.00 Bi4 F3 O58 S16.00 V15'
_chemical_formula_sum 'C32 H96 Bi4 F3 O58 S16 V15'
_chemical_formula_weight 3579.17
_chemical_name_systematic '[Bi2(DMSO)6V10O28F2]3[Bi(DMSO)5]2'
_space_group_IT_number 14
_space_group_name_Hall '-P 2ybc'
_space_group_name_H-M_alt 'P 1 21/c 1'
_symmetry_cell_setting monoclinic
_symmetry_space_group_name_Hall '-P 2ybc'
_symmetry_space_group_name_H-M 'P 1 21/c 1'
_atom_sites_solution_hydrogens difmap
_atom_sites_solution_primary other
_audit_creation_date 2018-11-27
_audit_creation_method CRYSTALS_ver_14.61
_audit_update_record
;
2018-12-20 deposited with the CCDC.    2019-03-06 downloaded from the CCDC.
;
_cell_angle_alpha 90
_cell_angle_beta 91.9529(18)
_cell_angle_gamma 90
_cell_formula_units_Z 4
_cell_length_a 13.3149(4)
_cell_length_b 34.6789(11)
_cell_length_c 23.1516(8)
_cell_measurement_reflns_used 141009
_cell_measurement_temperature 293
_cell_measurement_theta_max 134
_cell_measurement_theta_min 5
_cell_volume 10684.0(6)
_computing_cell_refinement 'Apex2 (Bruker AXS, 2006)'
_computing_data_collection 'Apex2 (Bruker AXS, 2006)'
_computing_data_reduction 'Apex2 (Bruker AXS, 2006)'
_computing_molecular_graphics 'CAMERON (Watkin et al., 1996)'
_computing_publication_material 'CRYSTALS (Betteridge et al., 2003)'
_computing_structure_refinement 'CRYSTALS (Betteridge et al., 2003)'
_computing_structure_solution 'Superflip (Palatinus & Chapuis, 2007)'
_diffrn_ambient_temperature 293
_diffrn_measured_fraction_theta_full 0.998
_diffrn_measured_fraction_theta_max 0.998
_diffrn_measurement_device Area
_diffrn_measurement_device_type 'Bruker Kappa Apex2'
_diffrn_measurement_method \w/2\q
_diffrn_radiation_monochromator graphite
_diffrn_radiation_type 'Cu K\a'
_diffrn_radiation_wavelength 1.54180
_diffrn_reflns_av_R_equivalents 0.113
_diffrn_reflns_limit_h_max 15
_diffrn_reflns_limit_h_min -15
_diffrn_reflns_limit_k_max 41
_diffrn_reflns_limit_k_min -41
_diffrn_reflns_limit_l_max 27
_diffrn_reflns_limit_l_min -27
_diffrn_reflns_number 129181
_diffrn_reflns_theta_full 66.925
_diffrn_reflns_theta_max 66.925
_diffrn_reflns_theta_min 2.295
_diffrn_standards_number 0
_exptl_absorpt_coefficient_mu 26.817
_exptl_absorpt_correction_T_max 0.07
_exptl_absorpt_correction_T_min 0.07
_exptl_absorpt_correction_type multi-scan
_exptl_absorpt_process_details 'SADABS (Siemens, 1996)'
_exptl_crystal_colour red
_exptl_crystal_density_diffrn 2.225
_exptl_crystal_density_method 'not measured'
_exptl_crystal_description block
_exptl_crystal_F_000 6848.001
_exptl_crystal_size_max 0.260
_exptl_crystal_size_mid 0.100
_exptl_crystal_size_min 0.100
_refine_diff_density_max 10.56
_refine_diff_density_min -5.82
_refine_ls_extinction_method None
_refine_ls_goodness_of_fit_ref 0.9882
_refine_ls_hydrogen_treatment mixed
_refine_ls_matrix_type full
_refine_ls_number_parameters 1270
_refine_ls_number_reflns 18883
_refine_ls_number_restraints 2688
_refine_ls_R_factor_all 0.1420
_refine_ls_R_factor_gt 0.1147
_refine_ls_shift/su_max 0.0497730
_refine_ls_shift/su_mean 0.0013885
_refine_ls_structure_factor_coef Fsqd
_refine_ls_weighting_details
;
 Method= Modified Sheldrick 
 w=1/[\s^2^(F^2^) + ( 0.02P)^2^ +*****P] 
 ,where P=(max(Fo^2^,0) + 2Fc^2^)/3 
;
_refine_ls_weighting_scheme calc
_refine_ls_wR_factor_all 0.2658
_refine_ls_wR_factor_gt 0.2520
_refine_ls_wR_factor_ref 0.2658
_reflns_limit_h_max 15
_reflns_limit_h_min -15
_reflns_limit_k_max 41
_reflns_limit_k_min 0
_reflns_limit_l_max 27
_reflns_limit_l_min 0
_reflns_number_gt 14085
_reflns_number_total 18975
_reflns_threshold_expression I>2.0\s(I)
_oxford_diffrn_Wilson_B_factor 2.07
_oxford_diffrn_Wilson_scale 3511.36
_oxford_refine_ls_r_factor_ref 0.1420
_oxford_refine_ls_scale 0.0207160(16)
_oxford_reflns_number_all 18883
_oxford_reflns_threshold_expression_ref I>-3.0\s(I)
_oxford_structure_analysis_title 'SP_B1_0092_redone in P2(1)/c'
_cod_data_source_file c8dt05072d2.cif
_cod_data_source_block 3
_cod_depositor_comments
;
The following automatic conversions were performed:

'_atom_sites_solution_primary' value 'Other' changed to 'other'
according to
/home/data/users/saulius/crontab/automatic-downloads/rss-feeds/RSC/lib/dictionaries/cif_core.dic
dictionary named 'cif_core.dic' version 2.4.2 from 2011-04-26.

'_exptl_absorpt_correction_type' value 'Multi-scan' changed to
'multi-scan' according to
/home/data/users/saulius/crontab/automatic-downloads/rss-feeds/RSC/lib/dictionaries/cif_core.dic
dictionary named 'cif_core.dic' version 2.4.2 from 2011-04-26.

Automatic conversion script
Id: cif_fix_values 4973 2017-02-22 13:04:09Z antanas 

 Adding full bibliography for 7049248--7049252.cif.
;
_cod_original_cell_volume 10684.0(4)
_cod_original_sg_symbol_Hall ' -P 2ybc'
_cod_original_sg_symbol_H-M 'P 21/c '
_cod_original_formula_sum 'C32 H96.00 Bi4 F3 O58 S16.00 V15'
_cod_database_code 7049251

loop_
_symmetry_equiv_pos_as_xyz
x,y,z
-x,-y,-z
x,-y+1/2,z+1/2
-x,y+1/2,-z+1/2

loop_
_atom_site_label
_atom_site_type_symbol
_atom_site_fract_x
_atom_site_fract_y
_atom_site_fract_z
_atom_site_U_iso_or_equiv
_atom_site_occupancy
_atom_site_adp_type
_atom_site_refinement_flags_posn
_atom_site_disorder_assembly
_atom_site_disorder_group
C1 C 0.3793(16) 0.8231(6) 0.0583(11) 0.0899 1.0000 Uani D . .
C2 C 0.3391(19) 0.7475(4) 0.0395(12) 0.1027 1.0000 Uani D . .
C3 C 0.1720(13) 0.8801(7) 0.1734(10) 0.1095 1.0000 Uani D . .
C4 C 0.0136(18) 0.8343(7) 0.1437(8) 0.1140 1.0000 Uani D . .
C5 C -0.0425(15) 0.7333(8) 0.2376(13) 0.0510 1.0000 Uani . . .
C6 C 0.0867(19) 0.6769(9) 0.2672(14) 0.0645 1.0000 Uani . . .
C7 C 0.944(2) 0.8638(10) 0.3415(17) 0.0940 1.0000 Uani . . .
C8 C 1.046(2) 0.8088(10) 0.3808(17) 0.0805 1.0000 Uani . . .
C9 C 0.982(2) 0.6911(8) 0.4606(16) 0.0798 1.0000 Uani . . .
C10 C 0.8053(18) 0.6628(8) 0.4220(12) 0.0528 1.0000 Uani . . .
C11 C 0.7807(15) 0.7665(7) 0.6155(5) 0.0779 1.0000 Uani D . .
C12 C 0.6812(17) 0.7065(4) 0.5674(9) 0.0731 1.0000 Uani D . .
C15 C 0.5365(15) 0.4558(9) 0.4309(12) 0.0570 1.0000 Uani . . .
C16 C 0.409(2) 0.3962(9) 0.4549(16) 0.0859 1.0000 Uani . . .
O50 O 0.2374(17) 0.4875(4) 0.3070(7) 0.0858 1.0000 Uani D . .
S20 S 0.5312(19) 0.6078(8) 0.1493(8) 0.1764 0.5840 Uani D 7 1
C21 C 0.8638(17) 0.6126(8) 0.2558(14) 0.1174 1.0000 Uani D . .
S1 S 0.2795(8) 0.7909(3) 0.0530(4) 0.0925 1.0000 Uani D . .
S2 S 0.0707(7) 0.8567(3) 0.2032(4) 0.1039 1.0000 Uani D . .
S3 S 0.0798(4) 0.7278(2) 0.2689(3) 0.0463 1.0000 Uani . . .
S4 S 0.9337(5) 0.8159(2) 0.3507(3) 0.0485 1.0000 Uani . . .
S5 S 0.9135(5) 0.68419(19) 0.3966(3) 0.0479 1.0000 Uani . . .
V4 V 0.4016(3) 0.69378(10) 0.27626(16) 0.0297 1.0000 Uani . . .
V5 V 0.4959(3) 0.75122(11) 0.19399(15) 0.0297 1.0000 Uani . . .
V6 V 0.5162(3) 0.70376(10) 0.39641(16) 0.0285 1.0000 Uani . . .
S10 S 0.4175(4) 0.44868(19) 0.4617(3) 0.0402 1.0000 Uani . . .
O58 O 0.7376(18) 0.5727(6) 0.1939(8) 0.1223 1.0000 Uani D . .
S55 S 0.7711(14) 0.5752(4) 0.2490(8) 0.1165 0.5746 Uani D 6 1
S13 S 0.552(2) 0.6123(9) 0.0947(9) 0.1759 0.4160 Uani D 7 2
O54 O 0.594(5) 0.5243(16) 0.200(2) 0.3832 1.0000 Uani D . .
V12 V 0.1588(2) 0.55210(9) 0.52802(14) 0.0180 1.0000 Uani . . .
V13 V 0.2057(2) 0.46977(9) 0.56720(14) 0.0211 1.0000 Uani . . .
O1 O 0.3704(11) 0.8411(4) 0.2723(7) 0.0415 1.0000 Uani . . .
O2 O 0.4521(11) 0.7988(5) 0.1904(7) 0.0423 1.0000 Uani . . .
O3 O 0.2743(10) 0.7835(4) 0.3169(7) 0.0386 1.0000 Uani . . .
O4 O 0.4998(14) 0.7360(5) 0.1297(7) 0.0492 1.0000 Uani . . .
O5 O 0.3702(10) 0.7348(5) 0.2204(6) 0.0326 1.0000 Uani . . .
O6 O 0.2936(11) 0.7066(5) 0.3165(8) 0.0443 1.0000 Uani . . .
O7 O 0.3751(12) 0.7894(5) 0.4070(8) 0.0432 1.0000 Uani . . .
O8 O 0.4683(10) 0.6729(4) 0.3377(7) 0.0345 1.0000 Uani . . .
O9 O 0.5324(10) 0.7069(4) 0.2454(6) 0.0303 1.0000 Uani . . .
O10 O 0.3882(10) 0.7129(5) 0.4194(7) 0.0358 1.0000 Uani . . .
O11 O 0.6305(10) 0.7626(4) 0.2154(6) 0.0300 1.0000 Uani . . .
O12 O 0.6146(12) 0.8380(4) 0.2032(7) 0.0395 1.0000 Uani . . .
O13 O 0.5386(13) 0.8784(5) 0.2843(9) 0.0499 1.0000 Uani . . .
O14 O 0.4716(12) 0.8434(5) 0.3760(8) 0.0455 1.0000 Uani . . .
O15 O 0.7116(12) 0.8437(5) 0.3030(6) 0.0379 1.0000 Uani . . .
O16 O 0.5537(11) 0.7525(4) 0.4344(7) 0.0364 1.0000 Uani . . .
O17 O 0.6362(9) 0.7111(4) 0.3493(6) 0.0295 1.0000 Uani . . .
O18 O 0.7286(10) 0.7674(5) 0.3026(6) 0.0330 1.0000 Uani . . .
O19 O 0.6355(12) 0.8157(4) 0.4008(7) 0.0391 1.0000 Uani . . .
O20 O 0.4472(13) 0.8788(5) 0.1775(8) 0.0565 1.0000 Uani . . .
O21 O 0.2670(15) 0.8563(6) 0.3667(11) 0.0756 1.0000 Uani . . .
O22 O 0.2037(12) 0.7409(5) 0.4095(8) 0.0515 1.0000 Uani . . .
O23 O 0.3633(12) 0.6568(5) 0.2400(8) 0.0462 1.0000 Uani . . .
O24 O 0.7377(11) 0.6954(4) 0.2523(6) 0.0319 1.0000 Uani . . .
O25 O 0.5582(11) 0.6731(5) 0.4429(7) 0.0413 1.0000 Uani . . .
O26 O 0.5064(14) 0.8165(6) 0.4923(9) 0.0627 1.0000 Uani . . .
O27 O 0.6404(16) 0.8944(5) 0.3802(9) 0.0614 1.0000 Uani . . .
O28 O 0.8037(11) 0.8104(5) 0.2136(7) 0.0440 1.0000 Uani . . .
O29 O 0.0350(9) 0.5184(4) 0.3732(5) 0.0209 1.0000 Uani . . .
O30 O 0.2297(9) 0.5078(4) 0.5068(5) 0.0205 1.0000 Uani . . .
O31 O 0.1283(9) 0.5615(3) 0.4543(5) 0.0187 1.0000 Uani . . .
O32 O -0.1275(10) 0.5582(4) 0.3857(6) 0.0277 1.0000 Uani . . .
O33 O -0.0373(10) 0.6007(4) 0.4644(6) 0.0280 1.0000 Uani . . .
O34 O 0.0387(9) 0.5697(4) 0.5591(6) 0.0211 1.0000 Uani . . .
O35 O 0.1425(9) 0.5172(4) 0.5946(6) 0.0243 1.0000 Uani . . .
O36 O -0.1207(9) 0.5432(3) 0.5858(5) 0.0177 1.0000 Uani . . .
O37 O -0.2109(10) 0.5687(4) 0.4877(5) 0.0214 1.0000 Uani . . .
O38 O 0.0396(10) 0.5964(4) 0.3583(6) 0.0281 1.0000 Uani . . .
O39 O 0.2415(10) 0.5826(4) 0.5467(6) 0.0294 1.0000 Uani . . .
O40 O 0.3121(10) 0.4681(4) 0.5999(6) 0.0351 1.0000 Uani . . .
O41 O 0.0195(12) 0.5487(5) 0.6777(6) 0.0368 1.0000 Uani . . .
O42 O -0.1292(11) 0.6205(4) 0.5589(7) 0.0358 1.0000 Uani . . .
O43 O 0.8620(12) 0.8101(5) 0.3993(7) 0.0423 1.0000 Uani . . .
O100 O 0.8863(14) 0.7247(6) 0.3766(9) 0.0622 1.0000 Uani . . .
O45 O 0.7831(11) 0.7538(5) 0.5049(5) 0.0729 1.0000 Uani D . .
O46 O 0.2379(16) 0.7878(6) 0.1121(6) 0.0948 1.0000 Uani D . .
O47 O 0.1133(13) 0.8254(5) 0.2411(7) 0.0961 1.0000 Uani D . .
O48 O 0.1471(11) 0.7389(6) 0.2205(7) 0.0477 1.0000 Uani . . .
O49 O 0.3786(12) 0.5475(3) 0.4245(9) 0.0746 1.0000 Uani D . .
O57 O 0.569(2) 0.5781(8) 0.1200(14) 0.1758 1.0000 Uani D . .
O51 O 0.3462(11) 0.4608(4) 0.4124(6) 0.0296 1.0000 Uani . . .
S53 S 0.7419(16) 0.6066(4) 0.2216(9) 0.1164 0.4254 Uani D 6 2
F1 F 0.5502(16) 0.8064(6) 0.2935(10) 0.0894 1.0000 Uani . . .
F2 F 0.4573(11) 0.7458(5) 0.3302(7) 0.0591 1.0000 Uani . . .
F3 F -0.0494(12) 0.5286(5) 0.4792(7) 0.0608 1.0000 Uani . . .
V1 V 0.4880(3) 0.84835(11) 0.22483(19) 0.0376 1.0000 Uani . . .
V2 V 0.3484(3) 0.82698(12) 0.3437(2) 0.0439 1.0000 Uani . . .
V3 V 0.3054(3) 0.74304(11) 0.37454(17) 0.0333 1.0000 Uani . . .
V14 V -0.0974(2) 0.58224(9) 0.52804(14) 0.0208 1.0000 Uani . . .
V7 V 0.5089(3) 0.80027(12) 0.42815(18) 0.0376 1.0000 Uani . . .
V8 V 0.6050(3) 0.85722(11) 0.3463(2) 0.0423 1.0000 Uani . . .
V9 V 0.6997(3) 0.80820(10) 0.24669(16) 0.0290 1.0000 Uani . . .
V10 V 0.6560(2) 0.72438(10) 0.27711(16) 0.0262 1.0000 Uani . . .
V11 V 0.0044(2) 0.56833(9) 0.40720(13) 0.0180 1.0000 Uani . . .
Bi1 Bi 0.27041(6) 0.78497(3) 0.22339(4) 0.0413 1.0000 Uani . . .
S19 S 0.639(2) 0.4775(12) 0.2177(14) 0.3855 1.0000 Uani D . .
V15 V 0.0094(2) 0.52897(9) 0.61546(13) 0.0186 1.0000 Uani . . .
Bi2 Bi 0.73529(6) 0.76531(3) 0.39767(4) 0.0342 1.0000 Uani . . .
Bi3 Bi 0.22220(5) 0.50557(2) 0.41048(3) 0.0206 1.0000 Uani . . .
Bi4 Bi 0.6850(5) 0.53474(12) 0.1215(3) 0.2840 1.0000 Uani . . .
S6 S 0.7090(6) 0.7549(3) 0.5530(3) 0.0690 0.8303 Uani D 1 1
S8 S 0.2427(16) 0.4565(6) 0.2583(8) 0.0859 0.3741 Uani D 2 1
C34 C 0.185(3) 0.4724(14) 0.2042(10) 0.0862 0.3741 Uani D 2 1
S550 S 0.160(3) 0.681(2) 0.080(2) 0.4622 0.5091 Uani D 4 1
C81 C 0.351(3) 0.4407(14) 0.2586(16) 0.0862 0.3741 Uani D 2 1
O44 O 0.094(6) 0.719(3) 0.033(4) 0.4618 0.5091 Uani D 4 1
C35 C 0.251(4) 0.706(3) 0.102(3) 0.4616 0.5091 Uani D 4 1
S90 S 0.4064(11) 0.5885(3) 0.4183(7) 0.0704 0.5436 Uani D 3 1
C142 C 0.221(4) 0.661(2) 0.032(3) 0.4622 0.5091 Uani D 4 1
C141 C 0.3035(18) 0.6134(7) 0.3930(19) 0.0718 0.5436 Uani D 3 1
C131 C 0.488(2) 0.5925(8) 0.3634(14) 0.0737 0.5436 Uani D 3 1
S7 S 0.7943(9) 0.7319(5) 0.5612(7) 0.0756 0.1697 Uani D 1 2
S18 S 0.2814(11) 0.4496(4) 0.2812(5) 0.0872 0.6259 Uani D 2 2
C130 C 0.402(3) 0.5754(10) 0.3218(8) 0.0832 0.4564 Uani D 3 2
S91 S 0.4029(13) 0.5840(4) 0.3943(8) 0.0799 0.4564 Uani D 3 2
C140 C 0.305(3) 0.6153(7) 0.4013(18) 0.0806 0.4564 Uani D 3 2
C71 C 0.292(3) 0.4559(7) 0.2154(6) 0.0878 0.6259 Uani D 2 2
S551 S 0.051(2) 0.6721(10) 0.0734(12) 0.1478 0.4909 Uani D 4 2
C17 C 0.227(3) 0.4151(5) 0.3085(13) 0.0861 0.6259 Uani D 2 2
C55 C -0.022(3) 0.6667(17) 0.125(2) 0.1454 0.4909 Uani D 4 2
C78 C 0.069(3) 0.7158(9) 0.087(3) 0.1475 0.4909 Uani D 4 2
O96 O 0.170(3) 0.6523(16) 0.111(2) 0.1507 0.4909 Uani D 4 2
C19 C 0.683(2) 0.6022(10) 0.2900(11) 0.1193 1.0000 Uani D . .
C20 C 0.606(3) 0.6500(9) 0.139(2) 0.1777 1.0000 Uani D . .
C134 C 0.426(2) 0.6279(12) 0.1090(19) 0.1774 1.0000 Uani D . .
S11 S 0.748(2) 0.5853(11) 0.036(2) 0.4593 1.0000 Uani D . .
S9 S 0.556(3) 0.4866(16) 0.0885(16) 0.5087 1.0000 Uani D . .
O53 O 0.804(5) 0.5846(16) 0.0852(19) 0.4589 1.0000 Uani D . .
O52 O 0.574(6) 0.5435(15) 0.055(4) 0.5086 1.0000 Uani D . .
C13 C 0.782(4) 0.6265(13) 0.010(3) 0.4585 1.0000 Uani D . .
C18 C 0.469(3) 0.4669(19) 0.037(3) 0.5081 1.0000 Uani D . .
C93 C 0.673(3) 0.466(2) 0.071(3) 0.5083 1.0000 Uani D . .
C100 C 0.807(4) 0.5539(16) -0.002(3) 0.4597 1.0000 Uani D . .
C37 C 0.740(3) 0.477(2) 0.188(2) 0.3849 1.0000 Uani D . .
C121 C 0.667(4) 0.4822(19) 0.2818(13) 0.3848 1.0000 Uani D . .
H71 H 0.8836 0.8732 0.3235 0.1068 1.0000 Uiso R . .
H72 H 0.9540 0.8760 0.3780 0.1068 1.0000 Uiso R . .
H73 H 0.9986 0.8693 0.3178 0.1068 1.0000 Uiso R . .
H81 H 1.0546 0.7823 0.3894 0.0882 1.0000 Uiso R . .
H82 H 1.0521 0.8234 0.4155 0.0882 1.0000 Uiso R . .
H83 H 1.0967 0.8168 0.3552 0.0882 1.0000 Uiso R . .
H91 H 1.0443 0.7029 0.4519 0.0911 1.0000 Uiso R . .
H92 H 0.9465 0.7074 0.4856 0.0911 1.0000 Uiso R . .
H93 H 0.9946 0.6671 0.4790 0.0911 1.0000 Uiso R . .
H101 H 0.7609 0.6575 0.3901 0.0602 1.0000 Uiso R . .
H102 H 0.7738 0.6798 0.4480 0.0602 1.0000 Uiso R . .
H103 H 0.8219 0.6394 0.4414 0.0602 1.0000 Uiso R . .
H41 H -0.0436 0.8206 0.1557 0.1353 1.0000 Uiso R . .
H42 H -0.0065 0.8533 0.1160 0.1353 1.0000 Uiso R . .
H43 H 0.0591 0.8169 0.1268 0.1353 1.0000 Uiso R . .
H31 H 0.2092 0.8933 0.2028 0.1296 1.0000 Uiso R . .
H32 H 0.1482 0.8979 0.1451 0.1296 1.0000 Uiso R . .
H33 H 0.2138 0.8616 0.1558 0.1296 1.0000 Uiso R . .
H11 H 0.3560 0.8484 0.0660 0.1068 1.0000 Uiso R . .
H12 H 0.4142 0.8232 0.0232 0.1068 1.0000 Uiso R . .
H13 H 0.4231 0.8149 0.0890 0.1068 1.0000 Uiso R . .
H21 H 0.2892 0.7281 0.0353 0.1208 1.0000 Uiso R . .
H22 H 0.3750 0.7492 0.0048 0.1208 1.0000 Uiso R . .
H23 H 0.3839 0.7410 0.0706 0.1208 1.0000 Uiso R . .
H51 H -0.0589 0.7598 0.2352 0.0627 1.0000 Uiso R . .
H52 H -0.0893 0.7204 0.2608 0.0627 1.0000 Uiso R . .
H53 H -0.0445 0.7224 0.1999 0.0627 1.0000 Uiso R . .
H61 H 0.1495 0.6685 0.2829 0.0756 1.0000 Uiso R . .
H62 H 0.0344 0.6664 0.2892 0.0756 1.0000 Uiso R . .
H63 H 0.0792 0.6684 0.2282 0.0756 1.0000 Uiso R . .
H161 H 0.3480 0.3876 0.4700 0.1013 1.0000 Uiso R . .
H162 H 0.4637 0.3848 0.4761 0.1013 1.0000 Uiso R . .
H163 H 0.4123 0.3890 0.4154 0.1013 1.0000 Uiso R . .
H151 H 0.5526 0.4825 0.4308 0.0739 1.0000 Uiso R . .
H152 H 0.5859 0.4422 0.4531 0.0739 1.0000 Uiso R . .
H153 H 0.5345 0.4464 0.3923 0.0739 1.0000 Uiso R . .
H171 H 0.2236 0.4176 0.3493 0.0915 0.6258 Uiso R 2 2
H172 H 0.1607 0.4142 0.2920 0.0915 0.6258 Uiso R 2 2
H173 H 0.2610 0.3920 0.2995 0.0915 0.6258 Uiso R 2 2
H711 H 0.3276 0.4793 0.2122 0.1087 0.6258 Uiso R 2 2
H712 H 0.2305 0.4576 0.1935 0.1087 0.6258 Uiso R 2 2
H713 H 0.3308 0.4353 0.2010 0.1087 0.6258 Uiso R 2 2
H811 H 0.3687 0.4334 0.2973 0.0937 0.3742 Uiso R 2 1
H812 H 0.4003 0.4581 0.2450 0.0937 0.3742 Uiso R 2 1
H813 H 0.3493 0.4185 0.2347 0.0937 0.3742 Uiso R 2 1
H341 H 0.1228 0.4830 0.2154 0.0925 0.3742 Uiso R 2 1
H342 H 0.2241 0.4920 0.1873 0.0925 0.3742 Uiso R 2 1
H343 H 0.1731 0.4524 0.1770 0.0925 0.3742 Uiso R 2 1
H1301 H 0.4619 0.5606 0.3210 0.0976 0.4565 Uiso R 3 2
H1302 H 0.4112 0.5988 0.3015 0.0976 0.4565 Uiso R 3 2
H1303 H 0.3486 0.5613 0.3040 0.0976 0.4565 Uiso R 3 2
H1311 H 0.5473 0.5780 0.3703 0.0859 0.5435 Uiso R 3 1
H1312 H 0.5045 0.6188 0.3578 0.0859 0.5435 Uiso R 3 1
H1313 H 0.4534 0.5830 0.3298 0.0859 0.5435 Uiso R 3 1
H1401 H 0.2835 0.6223 0.4385 0.0934 0.4565 Uiso R 3 2
H1402 H 0.3176 0.6379 0.3795 0.0934 0.4565 Uiso R 3 2
H1403 H 0.2549 0.6004 0.3820 0.0934 0.4565 Uiso R 3 2
H1411 H 0.2565 0.6130 0.4229 0.0795 0.5435 Uiso R 3 1
H1412 H 0.3244 0.6391 0.3865 0.0795 0.5435 Uiso R 3 1
H1413 H 0.2732 0.6033 0.3585 0.0795 0.5435 Uiso R 3 1
H121 H 0.6424 0.6959 0.5362 0.0866 0.8303 Uiso R 1 1
H122 H 0.6446 0.7050 0.6019 0.0866 0.8303 Uiso R 1 1
H123 H 0.7420 0.6926 0.5723 0.0866 0.8303 Uiso R 1 1
H124 H 0.6833 0.6925 0.6034 0.0866 0.1697 Uiso . 1 2
H125 H 0.6272 0.7240 0.5677 0.0866 0.1697 Uiso . 1 2
H126 H 0.6746 0.6893 0.5366 0.0866 0.1697 Uiso . 1 2
H111 H 0.8005 0.7927 0.6129 0.0930 0.8303 Uiso R 1 1
H112 H 0.7411 0.7631 0.6485 0.0930 0.8303 Uiso R 1 1
H113 H 0.8385 0.7507 0.6189 0.0930 0.8303 Uiso R 1 1
H114 H 0.8362 0.7841 0.6172 0.0930 0.1697 Uiso . 1 2
H115 H 0.7211 0.7826 0.6064 0.0930 0.1697 Uiso . 1 2
H116 H 0.7719 0.7558 0.6522 0.0930 0.1697 Uiso . 1 2
H551 H -0.0300 0.6413 0.1388 0.1912 0.4909 Uiso R 4 2
H552 H 0.0099 0.6822 0.1537 0.1912 0.4909 Uiso R 4 2
H553 H -0.0852 0.6773 0.1141 0.1912 0.4909 Uiso R 4 2
H781 H 0.1063 0.7226 0.0539 0.1921 0.4909 Uiso R 4 2
H782 H 0.0962 0.7284 0.1199 0.1921 0.4909 Uiso R 4 2
H783 H 0.0011 0.7236 0.0804 0.1921 0.4909 Uiso R 4 2
H211 H 0.9280 0.6063 0.2391 0.1433 0.5747 Uiso . 6 1
H212 H 0.8436 0.6369 0.2412 0.1433 0.5747 Uiso . 6 1
H213 H 0.8841 0.6178 0.2979 0.1433 0.5747 Uiso . 6 1
H191 H 0.6188 0.5884 0.2941 0.1455 0.5747 Uiso . 6 1
H192 H 0.6654 0.6266 0.2729 0.1455 0.5747 Uiso . 6 1
H193 H 0.7059 0.6075 0.3296 0.1455 0.5747 Uiso . 6 1
H214 H 0.9185 0.6168 0.2297 0.1433 0.4253 Uiso . 6 2
H215 H 0.8676 0.6360 0.2817 0.1433 0.4253 Uiso . 6 2
H216 H 0.8843 0.5918 0.2811 0.1433 0.4253 Uiso . 6 2
H194 H 0.6093 0.5990 0.2847 0.1455 0.4253 Uiso . 6 2
H195 H 0.6894 0.6257 0.3135 0.1455 0.4253 Uiso . 6 2
H196 H 0.7061 0.5815 0.3128 0.1455 0.4253 Uiso . 6 2
H1341 H 0.3738 0.6121 0.0875 0.2145 0.4160 Uiso . 7 2
H1342 H 0.4130 0.6541 0.0917 0.2145 0.4160 Uiso . 7 2
H1343 H 0.4105 0.6286 0.1468 0.2145 0.4160 Uiso . 7 2
H201 H 0.6800 0.6494 0.1366 0.2151 0.4160 Uiso . 7 2
H202 H 0.5896 0.6756 0.1200 0.2151 0.4160 Uiso . 7 2
H203 H 0.5871 0.6501 0.1750 0.2151 0.4160 Uiso . 7 2
H1344 H 0.3668 0.6110 0.1059 0.2145 0.5840 Uiso . 7 1
H1345 H 0.4009 0.6522 0.1236 0.2145 0.5840 Uiso . 7 1
H1346 H 0.4404 0.6335 0.0679 0.2145 0.5840 Uiso . 7 1
H204 H 0.6731 0.6483 0.1550 0.2151 0.5840 Uiso . 7 1
H205 H 0.5775 0.6736 0.1519 0.2151 0.5840 Uiso . 7 1
H206 H 0.6169 0.6550 0.0961 0.2151 0.5840 Uiso . 7 1
H1211 H 0.6082 0.4788 0.3036 0.3903 1.0000 Uiso R . .
H1212 H 0.6958 0.5065 0.2908 0.3903 1.0000 Uiso R . .
H1213 H 0.7133 0.4624 0.2910 0.3903 1.0000 Uiso R . .
H371 H 0.7290 0.4767 0.1475 0.3896 1.0000 Uiso R . .
H372 H 0.7677 0.5015 0.1993 0.3896 1.0000 Uiso R . .
H373 H 0.7852 0.4573 0.1995 0.3896 1.0000 Uiso R . .
S12 S 0.191(3) 0.5711(16) 0.228(2) 0.5465 1.0000 Uani D 8 1
C147 C 0.245(3) 0.562(3) 0.164(2) 0.5457 1.0000 Uani D 8 1
O55 O 0.243(6) 0.570(3) 0.316(2) 0.5468 1.0000 Uani D 8 1
C159 C 0.108(4) 0.544(3) 0.189(3) 0.5460 1.0000 Uani D 8 1
H1001 H 0.7879 0.5310 0.0173 0.5034 1.0000 Uiso R . .
H1002 H 0.8767 0.5580 0.0039 0.5034 1.0000 Uiso R . .
H1003 H 0.7919 0.5513 -0.0424 0.5034 1.0000 Uiso R . .
H131 H 0.7494 0.6493 0.0219 0.5024 1.0000 Uiso R . .
H132 H 0.8522 0.6292 0.0159 0.5024 1.0000 Uiso R . .
H133 H 0.7674 0.6224 -0.0303 0.5024 1.0000 Uiso R . .
H181 H 0.4034 0.4752 0.0450 0.5470 1.0000 Uiso R . .
H182 H 0.4838 0.4736 -0.0018 0.5470 1.0000 Uiso R . .
H183 H 0.4736 0.4398 0.0413 0.5470 1.0000 Uiso R . .
H931 H 0.7250 0.4766 0.0949 0.5465 1.0000 Uiso R . .
H932 H 0.6843 0.4724 0.0317 0.5465 1.0000 Uiso R . .
H933 H 0.6741 0.4386 0.0748 0.5465 1.0000 Uiso R . .
H1471 H 0.3104 0.5723 0.1672 0.5352 1.0000 Uiso R 8 1
H1472 H 0.2070 0.5743 0.1349 0.5352 1.0000 Uiso R 8 1
H1473 H 0.2496 0.5349 0.1554 0.5352 1.0000 Uiso R 8 1
H1591 H 0.0480 0.5386 0.2085 0.5360 1.0000 Uiso R 8 1
H1592 H 0.0935 0.5593 0.1561 0.5360 1.0000 Uiso R 8 1
H1593 H 0.1360 0.5199 0.1766 0.5360 1.0000 Uiso R 8 1
H1421 H 0.1714 0.6454 0.0121 0.5248 0.5091 Uiso R 4 1
H1422 H 0.2581 0.6747 0.0050 0.5248 0.5091 Uiso R 4 1
H1423 H 0.2651 0.6441 0.0538 0.5248 0.5091 Uiso R 4 1
H351 H 0.2382 0.7250 0.1298 0.5240 0.5091 Uiso R 4 1
H352 H 0.2853 0.7168 0.0707 0.5240 0.5091 Uiso R 4 1
H353 H 0.2924 0.6861 0.1195 0.5240 0.5091 Uiso R 4 1

loop_
_atom_site_aniso_label
_atom_site_aniso_U_11
_atom_site_aniso_U_22
_atom_site_aniso_U_33
_atom_site_aniso_U_23
_atom_site_aniso_U_13
_atom_site_aniso_U_12
C1 0.129(5) 0.076(7) 0.068(7) 0.006(7) 0.053(7) 0.006(6)
C2 0.138(6) 0.086(6) 0.087(7) 0.000(7) 0.048(7) 0.011(6)
C3 0.110(5) 0.126(7) 0.096(7) 0.084(6) 0.052(6) 0.074(6)
C4 0.110(5) 0.141(7) 0.094(6) 0.073(6) 0.053(6) 0.070(7)
C5 0.018(6) 0.058(8) 0.077(8) 0.002(8) 0.009(7) -0.003(7)
C6 0.037(6) 0.073(8) 0.083(9) 0.021(8) 0.004(8) -0.019(8)
C7 0.099(6) 0.071(8) 0.115(9) 0.009(8) 0.049(8) -0.044(8)
C8 0.053(6) 0.063(8) 0.127(9) -0.005(9) 0.017(8) -0.005(8)
C9 0.093(6) 0.033(8) 0.113(9) 0.041(8) -0.004(9) -0.006(8)
C10 0.054(6) 0.048(8) 0.056(8) 0.020(7) 0.001(8) 0.026(7)
C11 0.069(5) 0.122(6) 0.043(5) 0.010(5) 0.004(5) -0.014(6)
C12 0.066(5) 0.117(6) 0.037(6) 0.006(6) 0.008(5) -0.009(5)
C15 0.016(6) 0.091(8) 0.065(8) 0.037(8) 0.005(7) 0.010(7)
C16 0.070(6) 0.071(8) 0.119(9) 0.048(8) 0.047(8) 0.057(8)
O50 0.116(3) 0.102(4) 0.042(4) -0.016(3) 0.034(3) 0.030(4)
S20 0.219(5) 0.194(5) 0.113(5) -0.036(5) -0.047(5) 0.089(5)
C21 0.154(5) 0.068(6) 0.125(6) -0.001(6) -0.064(6) 0.000(6)
S1 0.128(4) 0.078(4) 0.075(4) 0.003(4) 0.057(4) 0.007(4)
S2 0.100(4) 0.126(4) 0.090(4) 0.076(4) 0.056(3) 0.081(4)
S3 0.030(3) 0.065(4) 0.043(3) 0.016(3) -0.002(2) -0.005(3)
S4 0.042(3) 0.055(4) 0.049(3) -0.005(3) 0.011(3) -0.013(3)
S5 0.042(3) 0.043(3) 0.059(4) 0.006(3) 0.004(3) 0.011(3)
V4 0.0266(18) 0.0277(18) 0.0348(19) 0.0180(15) 0.0011(15) -0.0071(15)
V5 0.0308(18) 0.0319(19) 0.0265(18) 0.0177(15) 0.0047(15) -0.0038(15)
V6 0.0227(17) 0.0303(19) 0.0325(19) 0.0259(15) 0.0019(14) -0.0044(14)
S10 0.029(3) 0.054(3) 0.038(3) 0.023(3) 0.011(2) 0.015(2)
O58 0.161(5) 0.075(6) 0.126(6) -0.010(6) -0.066(6) -0.006(6)
S55 0.154(4) 0.065(5) 0.125(5) -0.002(5) -0.068(5) -0.001(5)
S13 0.221(5) 0.191(6) 0.112(6) -0.035(5) -0.048(6) 0.090(5)
O54 0.466(6) 0.453(7) 0.235(7) -0.189(7) 0.089(7) -0.099(7)
V12 0.0143(15) 0.0161(15) 0.0235(16) -0.0036(12) 0.0006(12) -0.0064(12)
V13 0.0177(15) 0.0231(17) 0.0220(16) 0.0077(13) -0.0050(13) 0.0010(13)
O1 0.036(5) 0.033(6) 0.056(7) 0.029(6) 0.014(6) 0.006(5)
O2 0.025(5) 0.050(7) 0.052(7) 0.032(6) 0.008(6) 0.001(6)
O3 0.021(5) 0.035(6) 0.060(7) 0.013(6) 0.003(6) 0.006(5)
O4 0.063(6) 0.057(7) 0.028(6) 0.011(6) 0.013(6) -0.013(6)
O5 0.020(5) 0.046(6) 0.032(6) 0.013(5) -0.005(5) -0.006(5)
O6 0.032(5) 0.040(6) 0.062(7) 0.029(6) 0.004(6) -0.008(6)
O7 0.033(5) 0.039(6) 0.059(7) 0.013(6) 0.016(6) 0.006(6)
O8 0.021(5) 0.044(6) 0.039(6) 0.021(6) 0.009(5) 0.006(5)
O9 0.032(5) 0.023(6) 0.037(6) 0.021(5) 0.013(5) 0.003(5)
O10 0.018(5) 0.044(6) 0.046(6) 0.008(6) 0.008(5) -0.003(5)
O11 0.029(5) 0.026(6) 0.035(6) 0.015(5) 0.005(5) -0.001(5)
O12 0.049(5) 0.031(6) 0.039(6) 0.021(5) 0.008(6) 0.006(6)
O13 0.046(5) 0.028(6) 0.077(7) 0.021(6) 0.018(6) 0.002(6)
O14 0.043(5) 0.041(7) 0.054(7) 0.008(6) 0.015(6) 0.001(6)
O15 0.041(5) 0.042(6) 0.031(6) 0.010(6) 0.006(5) -0.004(6)
O16 0.038(5) 0.030(6) 0.041(6) 0.015(5) 0.006(6) -0.009(5)
O17 0.013(5) 0.041(6) 0.035(6) 0.025(5) -0.003(5) -0.008(5)
O18 0.031(5) 0.049(6) 0.019(5) 0.029(5) -0.001(5) -0.004(5)
O19 0.042(5) 0.032(6) 0.044(6) 0.008(6) 0.003(6) -0.008(6)
O20 0.052(6) 0.052(7) 0.065(7) 0.042(6) 0.000(6) 0.011(6)
O21 0.051(6) 0.046(7) 0.132(8) 0.021(7) 0.041(7) 0.023(6)
O22 0.027(5) 0.060(7) 0.068(7) 0.031(6) 0.014(6) 0.008(6)
O23 0.036(5) 0.043(7) 0.060(7) 0.017(6) 0.007(6) -0.014(6)
O24 0.035(5) 0.035(6) 0.026(6) 0.005(5) 0.011(5) 0.009(5)
O25 0.036(5) 0.044(6) 0.044(6) 0.035(6) 0.000(6) 0.001(6)
O26 0.051(6) 0.081(8) 0.058(7) -0.011(7) 0.028(6) -0.019(7)
O27 0.086(6) 0.036(7) 0.063(7) -0.006(6) 0.016(7) -0.011(7)
O28 0.030(5) 0.052(7) 0.050(7) 0.022(6) -0.001(6) -0.002(6)
O29 0.011(4) 0.030(6) 0.021(5) 0.004(5) 0.000(4) 0.005(5)
O30 0.023(5) 0.022(5) 0.017(5) 0.009(5) -0.006(4) -0.010(5)
O31 0.015(4) 0.013(5) 0.028(5) 0.009(5) 0.000(5) -0.005(4)
O32 0.022(5) 0.033(6) 0.028(6) 0.012(5) 0.003(5) 0.008(5)
O33 0.028(5) 0.017(5) 0.040(6) 0.010(5) 0.006(5) -0.007(5)
O34 0.019(5) 0.020(5) 0.025(5) -0.003(5) 0.005(5) 0.004(5)
O35 0.014(5) 0.033(6) 0.026(6) 0.003(5) -0.005(5) 0.006(5)
O36 0.015(4) 0.015(5) 0.024(5) 0.006(4) 0.005(4) -0.001(4)
O37 0.035(5) 0.018(5) 0.010(5) -0.005(4) -0.007(5) 0.003(5)
O38 0.035(5) 0.026(6) 0.024(6) 0.015(5) 0.000(5) 0.002(5)
O39 0.022(5) 0.032(6) 0.035(6) -0.009(5) 0.000(5) -0.013(5)
O40 0.025(5) 0.044(6) 0.037(6) 0.021(6) -0.006(5) 0.006(5)
O41 0.050(5) 0.041(6) 0.018(6) -0.009(5) -0.012(5) -0.012(6)
O42 0.035(5) 0.033(6) 0.040(6) -0.004(6) 0.010(5) 0.011(5)
O43 0.040(5) 0.052(7) 0.036(6) -0.007(6) 0.013(6) -0.021(6)
O100 0.057(6) 0.052(7) 0.077(8) 0.034(7) 0.004(7) 0.016(6)
O45 0.066(5) 0.121(6) 0.033(5) 0.007(5) 0.015(5) -0.010(5)
O46 0.125(5) 0.090(7) 0.073(6) 0.010(6) 0.051(6) 0.003(6)
O47 0.090(5) 0.121(6) 0.080(6) 0.076(6) 0.048(6) 0.073(6)
O48 0.030(5) 0.075(7) 0.038(6) 0.034(6) -0.002(6) -0.003(6)
O49 0.063(5) 0.042(5) 0.120(6) -0.009(5) 0.015(5) -0.022(5)
O57 0.218(5) 0.190(6) 0.116(6) -0.033(6) -0.048(6) 0.094(6)
O51 0.038(5) 0.015(5) 0.037(6) -0.014(5) 0.012(5) 0.004(5)
S53 0.156(4) 0.066(5) 0.123(5) -0.001(5) -0.063(5) -0.001(5)
F1 0.092(6) 0.080(8) 0.096(8) 0.023(7) -0.002(7) 0.012(7)
F2 0.052(5) 0.068(7) 0.058(7) 0.029(6) 0.002(6) 0.014(6)
F3 0.056(5) 0.053(6) 0.074(7) -0.006(6) 0.001(6) -0.009(6)
V1 0.0327(19) 0.0260(19) 0.054(2) 0.0300(18) 0.0064(18) 0.0007(16)
V2 0.034(2) 0.035(2) 0.063(3) 0.014(2) 0.0190(19) 0.0138(17)
V3 0.0198(17) 0.038(2) 0.043(2) 0.0210(17) 0.0091(15) -0.0007(15)
V14 0.0215(16) 0.0140(15) 0.0271(17) -0.0002(13) 0.0039(13) 0.0027(12)
V7 0.037(2) 0.039(2) 0.037(2) 0.0029(17) 0.0124(17) -0.0035(17)
V8 0.048(2) 0.0242(19) 0.055(3) 0.0029(18) 0.016(2) -0.0070(17)
V9 0.0252(17) 0.0267(18) 0.0356(19) 0.0171(15) 0.0077(15) -0.0025(14)
V10 0.0215(16) 0.0241(17) 0.0333(19) 0.0159(14) 0.0042(14) 0.0021(14)
V11 0.0188(15) 0.0138(15) 0.0216(16) 0.0108(12) 0.0045(12) 0.0030(12)
Bi1 0.0246(4) 0.0470(6) 0.0524(6) 0.0330(5) 0.0030(4) 0.0050(4)
S19 0.468(5) 0.455(6) 0.239(6) -0.189(6) 0.086(6) -0.098(6)
V15 0.0206(16) 0.0176(15) 0.0175(15) -0.0034(12) 0.0001(12) -0.0035(12)
Bi2 0.0273(4) 0.0392(5) 0.0363(5) 0.0166(4) 0.0040(3) -0.0036(4)
Bi3 0.0209(4) 0.0153(3) 0.0262(4) 0.0029(3) 0.0077(3) 0.0013(3)
Bi4 0.402(5) 0.139(3) 0.307(5) 0.035(3) -0.062(5) -0.004(4)
S6 0.061(3) 0.115(5) 0.031(3) 0.008(4) 0.013(3) -0.007(4)
S8 0.118(3) 0.102(4) 0.040(4) -0.015(4) 0.030(4) 0.031(4)
C34 0.118(4) 0.102(5) 0.040(4) -0.015(4) 0.029(4) 0.030(5)
S550 0.664(5) 0.408(6) 0.299(6) 0.101(6) -0.220(6) -0.056(6)
C81 0.118(4) 0.103(5) 0.040(5) -0.015(4) 0.029(4) 0.031(5)
O44 0.664(6) 0.408(7) 0.298(7) 0.101(7) -0.221(7) -0.057(7)
C35 0.663(6) 0.407(7) 0.298(7) 0.101(7) -0.221(7) -0.056(7)
S90 0.057(4) 0.038(4) 0.117(5) -0.017(5) 0.003(5) -0.021(4)
C142 0.664(6) 0.408(7) 0.299(7) 0.101(7) -0.220(7) -0.056(7)
C141 0.058(5) 0.042(7) 0.116(7) -0.011(7) 0.007(7) -0.021(6)
C131 0.062(5) 0.042(7) 0.117(7) -0.014(7) 0.005(6) -0.017(7)
S7 0.066(4) 0.122(6) 0.040(5) 0.010(5) 0.008(5) -0.012(5)
S18 0.114(3) 0.103(4) 0.047(3) -0.018(3) 0.037(3) 0.031(4)
C130 0.074(6) 0.048(7) 0.130(7) -0.015(7) 0.030(7) -0.028(7)
S91 0.069(4) 0.043(5) 0.129(5) -0.016(5) 0.028(5) -0.029(5)
C140 0.069(5) 0.046(7) 0.129(7) -0.013(7) 0.031(7) -0.028(6)
C71 0.115(4) 0.103(5) 0.047(4) -0.018(4) 0.036(4) 0.031(4)
S551 0.136(5) 0.164(6) 0.140(6) -0.028(6) -0.032(5) 0.044(6)
C17 0.113(4) 0.102(4) 0.045(4) -0.019(4) 0.037(4) 0.032(4)
C55 0.134(6) 0.163(7) 0.137(7) -0.030(7) -0.034(7) 0.046(7)
C78 0.136(6) 0.163(7) 0.141(7) -0.031(7) -0.030(7) 0.045(7)
O96 0.139(5) 0.168(7) 0.142(7) -0.026(7) -0.033(7) 0.043(7)
C19 0.156(5) 0.071(6) 0.127(6) -0.001(6) -0.061(6) -0.002(6)
C20 0.223(5) 0.192(6) 0.114(6) -0.036(6) -0.049(6) 0.088(6)
C134 0.221(5) 0.194(6) 0.114(6) -0.035(6) -0.047(6) 0.089(6)
S11 0.491(5) 0.281(6) 0.607(6) 0.142(6) 0.024(6) 0.127(6)
S9 0.517(5) 0.563(6) 0.426(6) 0.103(6) -0.281(6) -0.015(6)
O53 0.490(6) 0.281(7) 0.606(7) 0.143(7) 0.024(7) 0.126(7)
O52 0.516(6) 0.563(7) 0.426(7) 0.103(7) -0.283(7) -0.015(7)
C13 0.490(6) 0.280(7) 0.606(7) 0.141(7) 0.024(7) 0.126(7)
C18 0.516(6) 0.562(7) 0.426(7) 0.104(7) -0.280(7) -0.016(7)
C93 0.516(5) 0.562(7) 0.426(7) 0.101(7) -0.281(7) -0.017(7)
C100 0.490(6) 0.281(7) 0.608(7) 0.141(7) 0.024(7) 0.126(7)
C37 0.468(5) 0.454(7) 0.238(7) -0.189(7) 0.084(7) -0.096(7)
C121 0.468(6) 0.454(7) 0.238(7) -0.190(7) 0.087(7) -0.098(7)
S12 0.515(5) 0.683(6) 0.428(6) -0.106(6) -0.178(6) -0.036(6)
C147 0.514(6) 0.682(7) 0.427(7) -0.106(7) -0.178(7) -0.036(7)
O55 0.516(6) 0.684(7) 0.427(7) -0.105(7) -0.177(7) -0.036(7)
C159 0.514(6) 0.683(7) 0.427(7) -0.105(7) -0.180(7) -0.036(7)

loop_
_atom_type_symbol
_atom_type_scat_dispersion_real
_atom_type_scat_dispersion_imag
_atom_type_scat_Cromer_Mann_a1
_atom_type_scat_Cromer_Mann_b1
_atom_type_scat_Cromer_Mann_a2
_atom_type_scat_Cromer_Mann_b2
_atom_type_scat_Cromer_Mann_a3
_atom_type_scat_Cromer_Mann_b3
_atom_type_scat_Cromer_Mann_a4
_atom_type_scat_Cromer_Mann_b4
_atom_type_scat_Cromer_Mann_c
_atom_type_scat_source
C 0.0181 0.0091 2.3100 20.8439 1.0200 10.2075 1.5886 0.5687 0.8650 51.6512 0.2156 'International Tables Vol C 4.2.6.8 and 6.1.1.4'
H 0.0000 0.0000 0.4930 10.5109 0.3229 26.1257 0.1402 3.1424 0.0408 57.7998 0.0030 'International Tables Vol C 4.2.6.8 and 6.1.1.4'
O 0.0492 0.0322 3.0485 13.2771 2.2868 5.7011 1.5463 0.3239 0.8670 32.9089 0.2508 'International Tables Vol C 4.2.6.8 and 6.1.1.4'
S 0.3331 0.5567 6.9053 1.4679 5.2034 22.2151 1.4379 0.2536 1.5863 56.1720 0.8669 'International Tables Vol C 4.2.6.8 and 6.1.1.4'
V 0.0687 2.1097 10.2971 6.8657 7.3511 0.4385 2.0703 26.8938 2.0571 102.4780 1.2199 'International Tables Vol C 4.2.6.8 and 6.1.1.4'
Bi -4.0111 8.9310 33.3689 0.7040 12.9510 2.9238 16.5877 8.7937 6.4692 48.0093 13.5782 'International Tables Vol C 4.2.6.8 and 6.1.1.4'
F 0.0727 0.0534 3.5392 10.2825 2.6412 4.2944 1.5170 0.2615 1.0243 26.1476 0.2776 'International Tables Vol C 4.2.6.8 and 6.1.1.4'

loop_
_geom_angle_atom_site_label_1
_geom_angle_site_symmetry_1
_geom_angle_atom_site_label_2
_geom_angle_atom_site_label_3
_geom_angle_site_symmetry_3
_geom_angle
_geom_angle_publ_flag
S1 . C1 H11 . 110.7 no
S1 . C1 H12 . 109.6 no
H11 . C1 H12 . 109.5 no
S1 . C1 H13 . 108.0 no
H11 . C1 H13 . 109.4 no
H12 . C1 H13 . 109.7 no
S1 . C2 H21 . 108.0 no
S1 . C2 H22 . 110.1 no
H21 . C2 H22 . 109.4 no
S1 . C2 H23 . 110.3 no
H21 . C2 H23 . 109.4 no
H22 . C2 H23 . 109.7 no
S2 . C3 H31 . 109.5 no
S2 . C3 H32 . 109.6 no
H31 . C3 H32 . 109.5 no
S2 . C3 H33 . 109.3 no
H31 . C3 H33 . 109.6 no
H32 . C3 H33 . 109.3 no
S2 . C4 H41 . 109.0 no
S2 . C4 H42 . 109.4 no
H41 . C4 H42 . 109.6 no
S2 . C4 H43 . 110.0 no
H41 . C4 H43 . 109.5 no
H42 . C4 H43 . 109.3 no
S3 . C5 H51 . 109.6 no
S3 . C5 H52 . 109.3 no
H51 . C5 H52 . 109.5 no
S3 . C5 H53 . 109.3 no
H51 . C5 H53 . 109.5 no
H52 . C5 H53 . 109.6 no
S3 . C6 H61 . 110.0 no
S3 . C6 H62 . 109.3 no
H61 . C6 H62 . 109.3 no
S3 . C6 H63 . 109.1 no
H61 . C6 H63 . 109.4 no
H62 . C6 H63 . 109.7 no
S4 . C7 H71 . 109.1 no
S4 . C7 H72 . 109.6 no
H71 . C7 H72 . 109.4 no
S4 . C7 H73 . 109.8 no
H71 . C7 H73 . 109.3 no
H72 . C7 H73 . 109.7 no
S4 . C8 H81 . 109.2 no
S4 . C8 H82 . 108.8 no
H81 . C8 H82 . 109.4 no
S4 . C8 H83 . 110.2 no
H81 . C8 H83 . 109.5 no
H82 . C8 H83 . 109.7 no
S5 . C9 H91 . 108.5 no
S5 . C9 H92 . 110.0 no
H91 . C9 H92 . 109.5 no
S5 . C9 H93 . 109.9 no
H91 . C9 H93 . 109.6 no
H92 . C9 H93 . 109.3 no
S5 . C10 H101 . 108.6 no
S5 . C10 H102 . 109.8 no
H101 . C10 H102 . 109.6 no
S5 . C10 H103 . 110.0 no
H101 . C10 H103 . 109.5 no
H102 . C10 H103 . 109.3 no
S6 . C11 H111 . 108.2 no
S6 . C11 H112 . 109.5 no
H111 . C11 H112 . 109.5 no
S6 . C11 H113 . 110.7 no
H111 . C11 H113 . 109.5 no
H112 . C11 H113 . 109.4 no
S7 . C11 H114 . 111.6 no
S7 . C11 H115 . 109.7 no
H114 . C11 H115 . 105.2 no
S7 . C11 H116 . 113.4 no
H114 . C11 H116 . 109.5 no
H115 . C11 H116 . 107.1 no
S6 . C12 H121 . 110.0 no
S6 . C12 H122 . 109.3 no
H121 . C12 H122 . 109.7 no
S6 . C12 H123 . 109.1 no
H121 . C12 H123 . 109.3 no
H122 . C12 H123 . 109.4 no
S7 . C12 H124 . 108.9 no
S7 . C12 H125 . 109.6 no
H124 . C12 H125 . 108.7 no
S7 . C12 H126 . 108.6 no
H124 . C12 H126 . 109.6 no
H125 . C12 H126 . 111.5 no
S10 . C15 H151 . 110.0 no
S10 . C15 H152 . 109.0 no
H151 . C15 H152 . 109.5 no
S10 . C15 H153 . 109.4 no
H151 . C15 H153 . 109.4 no
H152 . C15 H153 . 109.5 no
S10 . C16 H161 . 109.3 no
S10 . C16 H162 . 109.2 no
H161 . C16 H162 . 109.3 no
S10 . C16 H163 . 109.9 no
H161 . C16 H163 . 109.6 no
H162 . C16 H163 . 109.5 no
Bi3 . O50 S8 . 151.1(13) yes
Bi3 . O50 S18 . 128.5(10) yes
O57 . S20 C20 . 109.61(7) yes
O57 . S20 C134 . 109.61(7) yes
C20 . S20 C134 . 92.04(6) yes
S55 . C21 H211 . 114.4 no
S55 . C21 H212 . 115.3 no
H211 . C21 H212 . 107.5 no
S55 . C21 H213 . 111.8 no
H211 . C21 H213 . 102.3 no
H212 . C21 H213 . 104.3 no
S53 . C21 H214 . 115.5 no
S53 . C21 H215 . 112.4 no
H214 . C21 H215 . 103.0 no
S53 . C21 H216 . 114.6 no
H214 . C21 H216 . 106.7 no
H215 . C21 H216 . 103.4 no
C1 . S1 C2 . 102.59(7) yes
C1 . S1 O46 . 106.76(7) yes
C2 . S1 O46 . 106.75(7) yes
C3 . S2 C4 . 102.58(7) yes
C3 . S2 O47 . 106.75(7) yes
C4 . S2 O47 . 106.75(7) yes
C5 . S3 C6 . 98.3(13) yes
C5 . S3 O48 . 103.3(11) yes
C6 . S3 O48 . 101.9(13) yes
C7 . S4 C8 . 97.2(17) yes
C7 . S4 O43 . 106.3(14) yes
C8 . S4 O43 . 104.8(15) yes
C10 . S5 C9 . 100.9(14) yes
C10 . S5 O100 . 107.8(11) yes
C9 . S5 O100 . 104.3(13) yes
V5 . V4 V6 . 106.41(14) yes
V5 . V4 O5 . 36.6(4) yes
V6 . V4 O5 . 126.1(5) yes
V5 . V4 O6 . 121.1(5) yes
V6 . V4 O6 . 83.5(6) yes
O5 . V4 O6 . 90.4(7) yes
V5 . V4 O8 . 123.5(5) yes
V6 . V4 O8 . 30.2(5) yes
O5 . V4 O8 . 154.3(7) yes
O6 . V4 O8 . 94.1(7) yes
V5 . V4 O9 . 39.8(4) yes
V6 . V4 O9 . 83.5(5) yes
O5 . V4 O9 . 76.3(6) yes
O6 . V4 O9 . 150.4(7) yes
O8 . V4 O9 . 87.7(6) yes
V5 . V4 O23 . 109.0(6) yes
V6 . V4 O23 . 133.3(6) yes
O5 . V4 O23 . 100.3(8) yes
O6 . V4 O23 . 102.8(8) yes
O8 . V4 O23 . 103.4(8) yes
V5 . V4 F2 . 72.3(4) yes
V6 . V4 F2 . 45.3(4) yes
O5 . V4 F2 . 81.1(6) yes
O6 . V4 F2 . 76.9(7) yes
O8 . V4 F2 . 75.3(6) yes
V5 . V4 V3 . 106.41(15) yes
V6 . V4 V3 . 59.92(12) yes
O5 . V4 V3 . 90.0(5) yes
O6 . V4 V3 . 30.6(6) yes
O8 . V4 V3 . 81.3(5) yes
O9 . V4 O23 . 105.4(8) yes
O9 . V4 F2 . 75.0(6) yes
O23 . V4 F2 . 178.6(7) yes
O9 . V4 V3 . 121.7(5) yes
O23 . V4 V3 . 132.8(6) yes
F2 . V4 V3 . 46.8(4) yes
V4 . V5 O2 . 120.0(5) yes
V4 . V5 O4 . 113.4(6) yes
O2 . V5 O4 . 106.9(9) yes
V4 . V5 O5 . 38.2(4) yes
O2 . V5 O5 . 90.1(7) yes
O4 . V5 O5 . 105.2(8) yes
V4 . V5 O9 . 38.9(4) yes
O2 . V5 O9 . 145.9(7) yes
O4 . V5 O9 . 106.9(8) yes
O5 . V5 O9 . 77.0(6) yes
V4 . V5 O11 . 112.3(4) yes
O2 . V5 O11 . 97.3(7) yes
O4 . V5 O11 . 104.8(8) yes
O5 . V5 O11 . 145.4(6) yes
O9 . V5 O11 . 78.1(6) yes
V4 . V5 V10 . 72.13(12) yes
O2 . V5 V10 . 123.8(6) yes
O4 . V5 V10 . 117.3(7) yes
O5 . V5 V10 . 108.7(4) yes
O9 . V5 V10 . 38.5(4) yes
O11 . V5 V10 . 40.6(4) yes
V4 . V6 O8 . 29.7(4) yes
V4 . V6 O10 . 81.3(5) yes
O8 . V6 O10 . 90.8(7) yes
V4 . V6 O16 . 126.9(5) yes
O8 . V6 O16 . 156.2(6) yes
O10 . V6 O16 . 86.9(7) yes
V4 . V6 O17 . 84.4(4) yes
O8 . V6 O17 . 86.1(6) yes
O10 . V6 O17 . 156.1(6) yes
O16 . V6 O17 . 86.5(6) yes
V4 . V6 O25 . 132.0(7) yes
O8 . V6 O25 . 102.5(8) yes
O10 . V6 O25 . 103.1(8) yes
O16 . V6 O25 . 101.1(8) yes
O17 . V6 O25 . 100.7(7) yes
V4 . V6 F2 . 47.0(5) yes
O8 . V6 F2 . 76.5(6) yes
O10 . V6 F2 . 77.2(6) yes
O16 . V6 F2 . 79.9(6) yes
O17 . V6 F2 . 79.0(5) yes
V4 . V6 V3 . 60.14(12) yes
O8 . V6 V3 . 81.2(4) yes
O10 . V6 V3 . 30.4(5) yes
O16 . V6 V3 . 84.9(5) yes
O17 . V6 V3 . 126.0(4) yes
V4 . V6 Bi2 . 116.04(11) yes
O8 . V6 Bi2 . 127.8(4) yes
O10 . V6 Bi2 . 130.9(5) yes
O16 . V6 Bi2 . 45.1(4) yes
O17 . V6 Bi2 . 42.5(5) yes
O25 . V6 F2 . 179.0(8) yes
O25 . V6 V3 . 133.3(6) yes
F2 . V6 V3 . 47.0(4) yes
O25 . V6 Bi2 . 97.1(6) yes
F2 . V6 Bi2 . 83.4(4) yes
V3 . V6 Bi2 . 117.46(12) yes
C16 . S10 C15 . 98.9(14) yes
C16 . S10 O51 . 100.3(13) yes
C15 . S10 O51 . 101.7(10) yes
S55 . O58 Bi4 . 147.3(14) yes
S53 . O58 Bi4 . 152.5(14) yes
C21 . S55 O58 . 109.61(7) yes
C21 . S55 C19 . 92.05(6) yes
O58 . S55 C19 . 109.61(7) yes
O57 . S13 Bi4 . 26.3(15) yes
O57 . S13 C20 . 109.61(7) yes
Bi4 . S13 C20 . 106.6(12) yes
O57 . S13 C134 . 109.61(7) yes
Bi4 . S13 C134 . 135.6(15) yes
C20 . S13 C134 . 92.04(6) yes
S19 . O54 Bi4 . 99(2) yes
V13 . V12 O30 . 38.1(4) yes
V13 . V12 O31 . 119.8(4) yes
O30 . V12 O31 . 90.0(5) yes
V13 . V12 O34 . 111.0(4) yes
O30 . V12 O34 . 144.0(6) yes
O31 . V12 O34 . 98.0(6) yes
V13 . V12 O35 . 39.0(4) yes
O30 . V12 O35 . 76.9(5) yes
O31 . V12 O35 . 146.8(6) yes
O34 . V12 O35 . 77.4(5) yes
V13 . V12 O39 . 114.3(6) yes
O30 . V12 O39 . 105.5(7) yes
O31 . V12 O39 . 106.0(7) yes
O34 . V12 O39 . 105.9(7) yes
O35 . V12 O39 . 106.9(7) yes
V13 . V12 V15 . 71.50(11) yes
O30 . V12 V15 . 108.0(4) yes
O31 . V12 V15 . 124.4(4) yes
O34 . V12 V15 . 40.0(4) yes
O35 . V12 V15 . 38.4(4) yes
V13 . V12 Bi3 . 74.47(9) yes
O30 . V12 Bi3 . 40.4(4) yes
O31 . V12 Bi3 . 49.6(4) yes
O34 . V12 Bi3 . 136.1(4) yes
O35 . V12 Bi3 . 112.5(4) yes
O39 . V12 V15 . 117.9(5) yes
O39 . V12 Bi3 . 111.0(5) yes
V15 . V12 Bi3 . 128.41(11) yes
F3 2_566 V13 V12 . 70.5(4) yes
F3 2_566 V13 V14 2_566 46.1(4) yes
V12 . V13 V14 2_566 104.04(12) yes
F3 2_566 V13 V11 2_566 46.4(4) yes
V12 . V13 V11 2_566 105.81(12) yes
V14 2_566 V13 V11 2_566 60.49(10) yes
F3 2_566 V13 O37 2_566 75.6(6) yes
V12 . V13 O37 2_566 118.9(4) yes
V14 2_566 V13 O37 2_566 30.0(4) yes
V11 2_566 V13 O37 2_566 83.2(4) yes
F3 2_566 V13 O32 2_566 76.5(6) yes
V12 . V13 O32 2_566 124.3(4) yes
V14 2_566 V13 O32 2_566 81.7(5) yes
V11 2_566 V13 O32 2_566 30.2(4) yes
O37 2_566 V13 O32 2_566 93.6(6) yes
F3 2_566 V13 O30 . 79.4(5) yes
V12 . V13 O30 . 36.3(4) yes
V14 2_566 V13 O30 . 88.1(4) yes
V11 2_566 V13 O30 . 125.5(4) yes
O37 2_566 V13 O30 . 89.1(6) yes
F3 2_566 V13 O35 . 74.9(5) yes
V12 . V13 O35 . 39.3(4) yes
V14 2_566 V13 O35 . 120.9(4) yes
V11 2_566 V13 O35 . 84.2(4) yes
O37 2_566 V13 O35 . 148.8(6) yes
F3 2_566 V13 O40 . 179.0(7) yes
V12 . V13 O40 . 110.3(6) yes
V14 2_566 V13 O40 . 133.8(6) yes
V11 2_566 V13 O40 . 132.6(5) yes
O37 2_566 V13 O40 . 104.4(7) yes
O32 2_566 V13 O30 . 154.3(6) yes
O32 2_566 V13 O35 . 89.6(6) yes
O30 . V13 O35 . 75.4(6) yes
O32 2_566 V13 O40 . 102.5(7) yes
O30 . V13 O40 . 101.6(6) yes
O35 . V13 O40 . 105.2(7) yes
V1 . O1 V2 . 136.5(9) yes
V1 . O1 Bi1 . 105.0(8) yes
V2 . O1 Bi1 . 95.9(6) yes
V5 . O2 V1 . 137.3(9) yes
V5 . O2 Bi1 . 97.1(6) yes
V1 . O2 Bi1 . 105.1(7) yes
V2 . O3 V3 . 104.5(8) yes
V2 . O3 Bi1 . 107.6(7) yes
V3 . O3 Bi1 . 133.8(8) yes
V4 . O5 V5 . 105.1(7) yes
V4 . O5 Bi1 . 132.3(8) yes
V5 . O5 Bi1 . 108.5(7) yes
V4 . O6 V3 . 119.8(9) yes
V2 . O7 V3 . 100.5(8) yes
V2 . O7 V7 . 102.0(7) yes
V3 . O7 V7 . 133.5(9) yes
V6 . O8 V4 . 120.1(8) yes
V5 . O9 V4 . 101.2(6) yes
V5 . O9 V10 . 100.2(6) yes
V4 . O9 V10 . 135.3(8) yes
V6 . O10 V3 . 119.1(8) yes
V5 . O11 V9 . 134.2(8) yes
V5 . O11 V10 . 100.9(6) yes
V9 . O11 V10 . 102.0(7) yes
V1 . O12 V9 . 122.0(8) yes
V1 . O13 V8 . 121.3(9) yes
V2 . O14 V7 . 102.3(8) yes
V2 . O14 V8 . 135.9(10) yes
V7 . O14 V8 . 100.7(8) yes
V8 . O15 V9 . 121.5(9) yes
V6 . O16 V7 . 133.7(9) yes
V6 . O16 Bi2 . 102.9(6) yes
V7 . O16 Bi2 . 97.2(6) yes
V6 . O17 V10 . 134.9(7) yes
V6 . O17 Bi2 . 105.6(7) yes
V10 . O17 Bi2 . 97.6(6) yes
V9 . O18 V10 . 106.4(7) yes
V9 . O18 Bi2 . 133.6(9) yes
V10 . O18 Bi2 . 107.1(6) yes
V7 . O19 V8 . 104.9(8) yes
V7 . O19 Bi2 . 109.4(7) yes
V8 . O19 Bi2 . 132.8(8) yes
V15 2_566 O29 V11 . 133.6(7) yes
V15 2_566 O29 Bi3 . 96.4(5) yes
V11 . O29 Bi3 . 103.0(5) yes
V13 . O30 V12 . 105.6(6) yes
V13 . O30 Bi3 . 133.5(6) yes
V12 . O30 Bi3 . 106.6(5) yes
V12 . O31 V11 . 136.0(7) yes
V12 . O31 Bi3 . 98.3(5) yes
V11 . O31 Bi3 . 106.6(5) yes
V13 2_566 O32 V11 . 120.0(7) yes
V14 . O33 V11 . 121.4(7) yes
V12 . O34 V14 . 135.6(7) yes
V12 . O34 V15 . 102.2(6) yes
V14 . O34 V15 . 101.5(6) yes
V12 . O35 V13 . 101.6(6) yes
V12 . O35 V15 . 101.3(6) yes
V13 . O35 V15 . 132.5(7) yes
Bi3 2_566 O36 V14 . 133.4(6) yes
Bi3 2_566 O36 V15 . 110.0(5) yes
V14 . O36 V15 . 105.4(6) yes
V13 2_566 O37 V14 . 119.5(7) yes
S4 . O43 Bi2 . 124.1(9) yes
S5 . O100 Bi2 . 130.0(11) yes
Bi2 . O45 S6 . 124.0(9) yes
Bi2 . O45 S7 . 157.4(9) yes
S1 . O46 Bi1 . 148.7(13) yes
S2 . O47 Bi1 . 126.8(8) yes
S3 . O48 Bi1 . 126.9(11) yes
Bi3 . O49 S90 . 137.9(11) yes
Bi3 . O49 S91 . 128.0(11) yes
S20 . O57 Bi4 . 144.1(19) yes
S13 . O57 Bi4 . 138(2) yes
S10 . O51 Bi3 . 129.9(8) yes
C21 . S53 O58 . 109.61(7) yes
C21 . S53 C19 . 92.05(6) yes
O58 . S53 C19 . 109.61(7) yes
V1 . F1 V8 . 89.0(7) yes
V1 . F1 V9 . 87.4(7) yes
V8 . F1 V9 . 88.0(8) yes
V6 . F2 V4 . 87.7(6) yes
V6 . F2 V3 . 87.7(5) yes
V4 . F2 V3 . 86.4(6) yes
V13 2_566 F3 V14 . 87.0(6) yes
V13 2_566 F3 V11 . 86.9(6) yes
V14 . F3 V11 . 88.2(6) yes
F1 . V1 O1 . 78.8(7) yes
F1 . V1 O2 . 78.6(7) yes
O1 . V1 O2 . 85.7(7) yes
F1 . V1 O13 . 74.0(8) yes
O1 . V1 O13 . 86.1(8) yes
O2 . V1 O13 . 152.4(7) yes
F1 . V1 O12 . 75.4(7) yes
O1 . V1 O12 . 154.0(6) yes
O2 . V1 O12 . 86.0(7) yes
O13 . V1 O12 . 90.0(8) yes
F1 . V1 O20 . 178.1(10) yes
O1 . V1 O20 . 102.1(8) yes
O2 . V1 O20 . 103.2(9) yes
O13 . V1 O20 . 104.3(9) yes
O12 . V1 O20 . 103.8(8) yes
F1 . V1 V8 . 45.0(6) yes
O1 . V1 V8 . 83.9(5) yes
O2 . V1 V8 . 123.6(5) yes
O13 . V1 V8 . 29.2(5) yes
O12 . V1 V8 . 80.3(5) yes
F1 . V1 V9 . 46.5(5) yes
O1 . V1 V9 . 125.2(5) yes
O2 . V1 V9 . 83.3(5) yes
O13 . V1 V9 . 80.1(5) yes
O12 . V1 V9 . 29.0(5) yes
F1 . V1 Bi1 . 83.8(6) yes
O1 . V1 Bi1 . 43.6(5) yes
O2 . V1 Bi1 . 43.8(4) yes
O13 . V1 Bi1 . 128.4(5) yes
O12 . V1 Bi1 . 128.8(5) yes
O20 . V1 V8 . 133.2(8) yes
O20 . V1 V9 . 132.7(7) yes
V8 . V1 V9 . 59.70(13) yes
O20 . V1 Bi1 . 98.0(7) yes
V8 . V1 Bi1 . 115.62(12) yes
V9 . V1 Bi1 . 116.10(12) yes
O7 . V2 O3 . 78.3(7) yes
O7 . V2 O14 . 76.8(7) yes
O3 . V2 O14 . 144.5(7) yes
O7 . V2 O1 . 147.8(7) yes
O3 . V2 O1 . 90.9(8) yes
O14 . V2 O1 . 96.9(8) yes
O7 . V2 O21 . 106.3(10) yes
O3 . V2 O21 . 105.3(10) yes
O14 . V2 O21 . 105.7(11) yes
O1 . V2 O21 . 105.9(10) yes
O7 . V2 V3 . 39.9(5) yes
O3 . V2 V3 . 38.6(5) yes
O14 . V2 V3 . 111.4(5) yes
O1 . V2 V3 . 121.5(6) yes
O21 . V2 V3 . 113.3(7) yes
O7 . V2 V7 . 37.7(5) yes
O3 . V2 V7 . 108.6(5) yes
O14 . V2 V7 . 40.1(5) yes
O1 . V2 V7 . 124.2(5) yes
O21 . V2 V7 . 117.3(10) yes
O7 . V2 Bi1 . 112.3(6) yes
O3 . V2 Bi1 . 39.0(5) yes
O14 . V2 Bi1 . 136.3(5) yes
O1 . V2 Bi1 . 51.9(6) yes
O21 . V2 Bi1 . 111.6(10) yes
V3 . V2 V7 . 71.83(14) yes
V3 . V2 Bi1 . 73.67(13) yes
V7 . V2 Bi1 . 127.99(16) yes
F2 . V3 O7 . 74.2(6) yes
F2 . V3 V2 . 71.4(4) yes
O7 . V3 V2 . 39.6(5) yes
F2 . V3 O3 . 80.6(6) yes
O7 . V3 O3 . 76.4(7) yes
V2 . V3 O3 . 36.9(5) yes
F2 . V3 V6 . 45.3(4) yes
O7 . V3 V6 . 83.5(5) yes
V2 . V3 V6 . 106.06(14) yes
O3 . V3 V6 . 125.7(4) yes
F2 . V3 V4 . 46.8(5) yes
O7 . V3 V4 . 120.9(5) yes
V2 . V3 V4 . 105.28(14) yes
O3 . V3 V4 . 88.8(5) yes
V6 . V3 V4 . 59.94(12) yes
F2 . V3 O6 . 76.0(7) yes
O7 . V3 O6 . 148.6(7) yes
V2 . V3 O6 . 119.6(5) yes
O3 . V3 O6 . 89.1(7) yes
V6 . V3 O6 . 82.7(5) yes
F2 . V3 O10 . 75.7(6) yes
O7 . V3 O10 . 89.0(7) yes
V2 . V3 O10 . 124.4(5) yes
O3 . V3 O10 . 154.8(6) yes
V6 . V3 O10 . 30.6(4) yes
F2 . V3 O22 . 176.1(8) yes
O7 . V3 O22 . 103.8(9) yes
V2 . V3 O22 . 109.3(7) yes
O3 . V3 O22 . 102.3(7) yes
V6 . V3 O22 . 131.6(6) yes
V4 . V3 O6 . 29.6(5) yes
V4 . V3 O10 . 81.2(5) yes
O6 . V3 O10 . 93.3(7) yes
V4 . V3 O22 . 135.3(8) yes
O6 . V3 O22 . 106.4(9) yes
O10 . V3 O22 . 101.0(8) yes
F3 . V14 O34 . 74.4(5) yes
F3 . V14 O36 . 80.0(6) yes
O34 . V14 O36 . 76.2(5) yes
F3 . V14 V13 2_566 46.9(4) yes
O34 . V14 V13 2_566 121.3(4) yes
O36 . V14 V13 2_566 90.2(4) yes
F3 . V14 O33 . 75.4(6) yes
O34 . V14 O33 . 87.1(6) yes
O36 . V14 O33 . 153.2(6) yes
V13 2_566 V14 O33 . 80.7(5) yes
F3 . V14 O37 . 77.0(6) yes
O34 . V14 O37 . 150.4(6) yes
O36 . V14 O37 . 91.4(6) yes
V13 2_566 V14 O37 . 30.6(4) yes
O33 . V14 O37 . 93.2(6) yes
F3 . V14 O42 . 177.1(7) yes
O34 . V14 O42 . 106.2(7) yes
O36 . V14 O42 . 103.0(7) yes
V13 2_566 V14 O42 . 132.5(6) yes
O33 . V14 O42 . 101.7(7) yes
F3 . V14 V11 . 46.1(4) yes
O34 . V14 V11 . 82.8(4) yes
O36 . V14 V11 . 125.7(4) yes
V13 2_566 V14 V11 . 59.89(10) yes
O33 . V14 V11 . 29.5(4) yes
F3 . V14 V15 . 72.7(4) yes
O34 . V14 V15 . 39.2(4) yes
O36 . V14 V15 . 37.0(4) yes
V13 2_566 V14 V15 . 107.94(12) yes
O33 . V14 V15 . 122.9(5) yes
O37 . V14 O42 . 102.7(7) yes
O37 . V14 V11 . 83.1(4) yes
O42 . V14 V11 . 131.0(6) yes
O37 . V14 V15 . 123.1(4) yes
O42 . V14 V15 . 109.6(6) yes
V11 . V14 V15 . 106.73(12) yes
V2 . V7 O14 . 37.5(5) yes
V2 . V7 O19 . 108.5(5) yes
O14 . V7 O19 . 77.9(7) yes
V2 . V7 O7 . 40.4(5) yes
O14 . V7 O7 . 76.9(7) yes
O19 . V7 O7 . 144.9(7) yes
V2 . V7 O16 . 125.1(6) yes
O14 . V7 O16 . 146.9(8) yes
O19 . V7 O16 . 89.5(7) yes
O7 . V7 O16 . 98.6(7) yes
V2 . V7 O26 . 117.6(8) yes
O14 . V7 O26 . 106.8(10) yes
O19 . V7 O26 . 105.0(8) yes
O7 . V7 O26 . 105.4(9) yes
O16 . V7 O26 . 105.9(10) yes
V2 . V7 V8 . 72.47(15) yes
O14 . V7 V8 . 39.8(5) yes
O19 . V7 V8 . 38.2(5) yes
O7 . V7 V8 . 112.5(5) yes
O16 . V7 V8 . 120.8(5) yes
O26 . V7 V8 . 112.0(7) yes
F1 . V8 O14 . 73.8(8) yes
F1 . V8 V7 . 72.3(6) yes
O14 . V8 V7 . 39.5(5) yes
F1 . V8 O19 . 80.2(7) yes
O14 . V8 O19 . 76.5(7) yes
V7 . V8 O19 . 37.0(5) yes
F1 . V8 V1 . 46.0(5) yes
O14 . V8 V1 . 82.3(6) yes
V7 . V8 V1 . 106.48(16) yes
O19 . V8 V1 . 125.9(5) yes
F1 . V8 O15 . 75.3(8) yes
O14 . V8 O15 . 148.2(7) yes
V7 . V8 O15 . 121.7(5) yes
O19 . V8 O15 . 91.0(7) yes
V1 . V8 O15 . 81.8(5) yes
F1 . V8 O13 . 75.3(8) yes
O14 . V8 O13 . 87.4(7) yes
V7 . V8 O13 . 123.4(5) yes
O19 . V8 O13 . 153.7(7) yes
V1 . V8 O13 . 29.5(6) yes
F1 . V8 O27 . 176.5(10) yes
O14 . V8 O27 . 106.3(9) yes
V7 . V8 O27 . 110.1(7) yes
O19 . V8 O27 . 103.2(9) yes
V1 . V8 O27 . 130.6(8) yes
F1 . V8 V9 . 46.6(6) yes
O14 . V8 V9 . 120.4(5) yes
V7 . V8 V9 . 106.93(15) yes
O19 . V8 V9 . 89.7(5) yes
V1 . V8 V9 . 59.93(13) yes
O15 . V8 O13 . 92.1(7) yes
O15 . V8 O27 . 105.0(9) yes
O13 . V8 O27 . 101.2(10) yes
O15 . V8 V9 . 29.0(5) yes
O13 . V8 V9 . 80.6(6) yes
O27 . V8 V9 . 133.2(8) yes
F1 . V9 O11 . 75.4(7) yes
F1 . V9 O18 . 79.8(6) yes
O11 . V9 O18 . 74.9(6) yes
F1 . V9 V8 . 45.4(6) yes
O11 . V9 V8 . 120.7(4) yes
O18 . V9 V8 . 88.9(5) yes
F1 . V9 V1 . 46.2(5) yes
O11 . V9 V1 . 83.8(4) yes
O18 . V9 V1 . 125.5(4) yes
V8 . V9 V1 . 60.37(14) yes
F1 . V9 O12 . 75.1(7) yes
O11 . V9 O12 . 88.7(7) yes
O18 . V9 O12 . 152.7(7) yes
V8 . V9 O12 . 80.9(5) yes
V1 . V9 O12 . 29.0(5) yes
F1 . V9 O15 . 74.5(8) yes
O11 . V9 O15 . 148.4(6) yes
O18 . V9 O15 . 90.3(7) yes
V8 . V9 O15 . 29.5(5) yes
V1 . V9 O15 . 82.6(5) yes
F1 . V9 O28 . 178.8(8) yes
O11 . V9 O28 . 105.3(8) yes
O18 . V9 O28 . 101.3(7) yes
V8 . V9 O28 . 134.0(7) yes
V1 . V9 O28 . 132.8(6) yes
F1 . V9 V10 . 72.0(5) yes
O11 . V9 V10 . 39.1(4) yes
O18 . V9 V10 . 35.9(5) yes
V8 . V9 V10 . 105.08(14) yes
V1 . V9 V10 . 106.28(14) yes
O12 . V9 O15 . 92.9(7) yes
O12 . V9 O28 . 104.0(7) yes
O15 . V9 O28 . 104.9(8) yes
O12 . V9 V10 . 123.4(5) yes
O15 . V9 V10 . 119.9(5) yes
O28 . V9 V10 . 109.2(6) yes
V5 . V10 V9 . 71.96(12) yes
V5 . V10 O11 . 38.5(4) yes
V9 . V10 O11 . 38.9(4) yes
V5 . V10 O9 . 41.3(4) yes
V9 . V10 O9 . 112.9(4) yes
O11 . V10 O9 . 78.9(6) yes
V5 . V10 O18 . 107.9(4) yes
V9 . V10 O18 . 37.8(4) yes
O11 . V10 O18 . 76.5(6) yes
O9 . V10 O18 . 145.1(6) yes
V5 . V10 O17 . 124.6(4) yes
V9 . V10 O17 . 120.3(5) yes
O11 . V10 O17 . 146.8(7) yes
O9 . V10 O17 . 97.4(6) yes
O18 . V10 O17 . 90.1(6) yes
V5 . V10 O24 . 116.4(6) yes
V9 . V10 O24 . 112.2(5) yes
O11 . V10 O24 . 105.3(7) yes
O9 . V10 O24 . 104.7(7) yes
O18 . V10 O24 . 105.4(7) yes
V5 . V10 Bi2 . 128.27(14) yes
V9 . V10 Bi2 . 74.06(11) yes
O11 . V10 Bi2 . 111.7(5) yes
O9 . V10 Bi2 . 136.5(5) yes
O18 . V10 Bi2 . 40.0(4) yes
O17 . V10 O24 . 107.6(7) yes
O17 . V10 Bi2 . 50.2(5) yes
O24 . V10 Bi2 . 112.0(6) yes
F3 . V11 O31 . 78.5(5) yes
F3 . V11 O29 . 80.5(6) yes
O31 . V11 O29 . 86.2(5) yes
F3 . V11 V13 2_566 46.7(4) yes
O31 . V11 V13 2_566 125.3(4) yes
O29 . V11 V13 2_566 84.4(4) yes
F3 . V11 V14 . 45.7(4) yes
O31 . V11 V14 . 84.5(4) yes
O29 . V11 V14 . 126.1(4) yes
V13 2_566 V11 V14 . 59.62(10) yes
F3 . V11 O32 . 76.3(6) yes
O31 . V11 O32 . 154.6(6) yes
O29 . V11 O32 . 86.1(6) yes
V13 2_566 V11 O32 . 29.7(4) yes
V14 . V11 O32 . 80.6(4) yes
F3 . V11 O33 . 74.6(6) yes
O31 . V11 O33 . 86.6(6) yes
O29 . V11 O33 . 154.9(6) yes
V13 2_566 V11 O33 . 80.2(4) yes
V14 . V11 O33 . 29.1(4) yes
F3 . V11 O38 . 178.6(7) yes
O31 . V11 O38 . 102.0(6) yes
O29 . V11 O38 . 100.8(7) yes
V13 2_566 V11 O38 . 132.7(5) yes
V14 . V11 O38 . 133.1(6) yes
F3 . V11 Bi3 . 83.9(4) yes
O31 . V11 Bi3 . 42.2(4) yes
O29 . V11 Bi3 . 45.4(4) yes
V13 2_566 V11 Bi3 . 117.17(10) yes
V14 . V11 Bi3 . 115.88(10) yes
O32 . V11 O33 . 90.2(6) yes
O32 . V11 O38 . 103.1(7) yes
O33 . V11 O38 . 104.2(7) yes
O32 . V11 Bi3 . 130.2(5) yes
O33 . V11 Bi3 . 127.8(5) yes
O38 . V11 Bi3 . 97.4(5) yes
O48 . Bi1 O47 . 78.3(6) yes
O48 . Bi1 O1 . 153.1(6) yes
O47 . Bi1 O1 . 86.0(6) yes
O48 . Bi1 O46 . 84.4(6) yes
O47 . Bi1 O46 . 91.7(6) yes
O1 . Bi1 O46 . 118.1(5) yes
O48 . Bi1 O2 . 142.4(6) yes
O47 . Bi1 O2 . 135.8(5) yes
O1 . Bi1 O2 . 61.5(5) yes
O46 . Bi1 O2 . 80.1(6) yes
O48 . Bi1 O5 . 83.2(6) yes
O47 . Bi1 O5 . 159.8(5) yes
O1 . Bi1 O5 . 107.8(5) yes
O46 . Bi1 O5 . 94.5(6) yes
O2 . Bi1 O5 . 64.3(5) yes
O48 . Bi1 V2 . 122.7(4) yes
O47 . Bi1 V2 . 81.8(5) yes
O1 . Bi1 V2 . 32.2(3) yes
O46 . Bi1 V2 . 149.6(4) yes
O2 . Bi1 V2 . 84.1(4) yes
O48 . Bi1 O3 . 90.3(6) yes
O47 . Bi1 O3 . 81.1(5) yes
O1 . Bi1 O3 . 65.6(5) yes
O46 . Bi1 O3 . 171.8(6) yes
O2 . Bi1 O3 . 107.9(5) yes
O48 . Bi1 V1 . 172.9(5) yes
O47 . Bi1 V1 . 108.8(5) yes
O1 . Bi1 V1 . 31.4(3) yes
O46 . Bi1 V1 . 95.3(4) yes
O2 . Bi1 V1 . 31.1(4) yes
O5 . Bi1 V2 . 101.8(4) yes
O5 . Bi1 O3 . 91.1(5) yes
V2 . Bi1 O3 . 33.4(4) yes
O5 . Bi1 V1 . 89.8(4) yes
V2 . Bi1 V1 . 59.64(10) yes
O3 . Bi1 V1 . 90.8(4) yes
O54 . S19 Bi4 . 46.5(20) yes
O54 . S19 C37 . 101.40(7) yes
Bi4 . S19 C37 . 58.6(19) yes
O54 . S19 C121 . 101.41(7) yes
Bi4 . S19 C121 . 126(2) yes
C37 . S19 C121 . 104.51(7) yes
V12 . V15 V14 . 72.24(11) yes
V12 . V15 O34 . 37.8(4) yes
V14 . V15 O34 . 39.3(4) yes
V12 . V15 O36 . 107.6(4) yes
V14 . V15 O36 . 37.6(4) yes
O34 . V15 O36 . 76.9(5) yes
V12 . V15 O35 . 40.3(4) yes
V14 . V15 O35 . 112.2(4) yes
O34 . V15 O35 . 77.1(5) yes
O36 . V15 O35 . 144.0(6) yes
V12 . V15 O29 2_566 125.6(4) yes
V14 . V15 O29 2_566 120.6(4) yes
O34 . V15 O29 2_566 147.0(6) yes
O36 . V15 O29 2_566 89.5(5) yes
O35 . V15 O29 2_566 99.1(6) yes
V12 . V15 O41 . 117.3(6) yes
V14 . V15 O41 . 111.2(6) yes
O34 . V15 O41 . 106.2(7) yes
O36 . V15 O41 . 105.2(7) yes
O35 . V15 O41 . 105.7(7) yes
O29 2_566 V15 O41 . 106.4(7) yes
O43 . Bi2 O100 . 77.9(6) yes
O43 . Bi2 O17 . 151.8(5) yes
O100 . Bi2 O17 . 84.6(6) yes
O43 . Bi2 O45 . 86.0(5) yes
O100 . Bi2 O45 . 85.8(6) yes
O17 . Bi2 O45 . 114.8(5) yes
O43 . Bi2 O18 . 89.9(5) yes
O100 . Bi2 O18 . 80.2(6) yes
O17 . Bi2 O18 . 65.2(5) yes
O45 . Bi2 O18 . 166.0(5) yes
O43 . Bi2 O19 . 84.6(6) yes
O100 . Bi2 O19 . 160.0(6) yes
O17 . Bi2 O19 . 107.4(5) yes
O45 . Bi2 O19 . 102.8(6) yes
O18 . Bi2 O19 . 90.2(6) yes
O43 . Bi2 V10 . 121.6(4) yes
O100 . Bi2 V10 . 80.1(5) yes
O17 . Bi2 V10 . 32.2(3) yes
O45 . Bi2 V10 . 144.8(4) yes
O18 . Bi2 V10 . 33.0(4) yes
O43 . Bi2 O16 . 142.6(5) yes
O100 . Bi2 O16 . 135.8(5) yes
O17 . Bi2 O16 . 63.1(5) yes
O45 . Bi2 O16 . 82.0(4) yes
O18 . Bi2 O16 . 108.9(5) yes
O43 . Bi2 V6 . 173.5(5) yes
O100 . Bi2 V6 . 108.5(5) yes
O17 . Bi2 V6 . 31.9(3) yes
O45 . Bi2 V6 . 95.1(3) yes
O18 . Bi2 V6 . 90.4(4) yes
O19 . Bi2 V10 . 101.3(4) yes
O19 . Bi2 O16 . 63.9(5) yes
V10 . Bi2 O16 . 85.9(4) yes
O19 . Bi2 V6 . 88.9(4) yes
V10 . Bi2 V6 . 60.03(8) yes
O16 . Bi2 V6 . 31.9(4) yes
O50 . Bi3 O51 . 76.3(6) yes
O50 . Bi3 O31 . 129.3(5) yes
O51 . Bi3 O31 . 152.2(5) yes
O50 . Bi3 O49 . 100.0(7) yes
O51 . Bi3 O49 . 78.2(5) yes
O31 . Bi3 O49 . 85.7(5) yes
O50 . Bi3 O30 . 165.5(5) yes
O51 . Bi3 O30 . 89.8(5) yes
O31 . Bi3 O30 . 65.1(4) yes
O49 . Bi3 O30 . 81.1(5) yes
O50 . Bi3 O36 2_566 85.0(6) yes
O51 . Bi3 O36 2_566 85.4(5) yes
O31 . Bi3 O36 2_566 105.3(4) yes
O49 . Bi3 O36 2_566 161.1(4) yes
O30 . Bi3 O36 2_566 89.7(4) yes
O50 . Bi3 O29 . 80.5(6) yes
O51 . Bi3 O29 . 143.0(5) yes
O31 . Bi3 O29 . 62.0(4) yes
O49 . Bi3 O29 . 134.5(4) yes
O30 . Bi3 O29 . 109.2(4) yes
O50 . Bi3 V12 . 161.4(4) yes
O51 . Bi3 V12 . 121.7(4) yes
O31 . Bi3 V12 . 32.1(3) yes
O49 . Bi3 V12 . 81.2(4) yes
O30 . Bi3 V12 . 33.1(3) yes
O50 . Bi3 V11 . 102.8(5) yes
O51 . Bi3 V11 . 173.7(4) yes
O31 . Bi3 V11 . 31.2(3) yes
O49 . Bi3 V11 . 108.0(3) yes
O30 . Bi3 V11 . 90.5(3) yes
O36 2_566 Bi3 O29 . 64.1(4) yes
O36 2_566 Bi3 V12 . 99.9(3) yes
O29 . Bi3 V12 . 85.5(3) yes
O36 2_566 Bi3 V11 . 88.3(3) yes
O29 . Bi3 V11 . 31.6(3) yes
V12 . Bi3 V11 . 59.76(8) yes
O54 . Bi4 O58 . 69.6(18) yes
O54 . Bi4 O57 . 73.7(15) yes
O58 . Bi4 O57 . 78.8(10) yes
O54 . Bi4 S19 . 35.0(7) yes
O58 . Bi4 S19 . 84.3(8) yes
O57 . Bi4 S19 . 107.7(12) yes
O54 . Bi4 S13 . 88.9(12) yes
O58 . Bi4 S13 . 79.1(7) yes
O57 . Bi4 S13 . 16.0(8) yes
S19 . Bi4 S13 . 123.4(8) yes
O54 . Bi4 S11 . 148.9(14) yes
O58 . Bi4 S11 . 93.8(12) yes
O57 . Bi4 S11 . 77.4(12) yes
S19 . Bi4 S11 . 174.0(10) yes
S13 . Bi4 S11 . 61.5(8) yes
O54 . Bi4 S9 . 75.8(20) yes
O58 . Bi4 S9 . 145.3(12) yes
O57 . Bi4 S9 . 88.8(14) yes
S19 . Bi4 S9 . 68.7(11) yes
S13 . Bi4 S9 . 97.5(12) yes
O54 . Bi4 O53 . 138(2) yes
O58 . Bi4 O53 . 70.0(13) yes
O57 . Bi4 O53 . 88.5(16) yes
S19 . Bi4 O53 . 146.5(12) yes
S13 . Bi4 O53 . 73.5(14) yes
O54 . Bi4 O52 . 103(3) yes
O58 . Bi4 O52 . 131(2) yes
O57 . Bi4 O52 . 54(2) yes
S19 . Bi4 O52 . 118.1(20) yes
S13 . Bi4 O52 . 52.0(19) yes
O54 . Bi4 C93 . 101(2) yes
O58 . Bi4 C93 . 150.9(14) yes
O57 . Bi4 C93 . 126.1(11) yes
S19 . Bi4 C93 . 74.3(17) yes
S13 . Bi4 C93 . 129.2(11) yes
O54 . Bi4 C37 . 63.0(10) yes
O58 . Bi4 C37 . 86.0(14) yes
O57 . Bi4 C37 . 136.8(12) yes
S19 . Bi4 C37 . 29.9(5) yes
S13 . Bi4 C37 . 151.6(8) yes
O54 . Bi4 H371 . 77.0 no
O58 . Bi4 H371 . 105.3 no
O57 . Bi4 H371 . 146.8 no
S19 . Bi4 H371 . 42.0 no
S13 . Bi4 H371 . 162.3 no
O54 . Bi4 H931 . 102.9 no
O58 . Bi4 H931 . 133.3 no
O57 . Bi4 H931 . 145.5 no
S19 . Bi4 H931 . 70.3 no
S13 . Bi4 H931 . 147.5 no
S11 . Bi4 S9 . 115.1(13) yes
S11 . Bi4 O53 . 28.6(4) yes
S9 . Bi4 O53 . 142.6(14) yes
S11 . Bi4 O52 . 67(2) yes
S9 . Bi4 O52 . 54.5(9) yes
O53 . Bi4 O52 . 95(2) yes
S11 . Bi4 C93 . 105.5(19) yes
S9 . Bi4 C93 . 40.2(8) yes
O53 . Bi4 C93 . 119.9(19) yes
O52 . Bi4 C93 . 77.3(16) yes
S11 . Bi4 C37 . 144.4(10) yes
S9 . Bi4 C37 . 81.1(16) yes
O53 . Bi4 C37 . 123.7(16) yes
O52 . Bi4 C37 . 135.6(19) yes
C93 . Bi4 C37 . 65.6(19) yes
S11 . Bi4 H371 . 133.8 no
S9 . Bi4 H371 . 69.0 no
O53 . Bi4 H371 . 124.2 no
O52 . Bi4 H371 . 120.6 no
C93 . Bi4 H371 . 45.8 no
S11 . Bi4 H931 . 107.4 no
S9 . Bi4 H931 . 57.7 no
O53 . Bi4 H931 . 112.3 no
O52 . Bi4 H931 . 95.6 no
C93 . Bi4 H931 . 19.4 no
C37 . Bi4 H371 . 20.4 no
C37 . Bi4 H931 . 52.8 no
H371 . Bi4 H931 . 32.5 no
C12 . S6 C11 . 100.07(7) yes
C12 . S6 O45 . 105.26(7) yes
C11 . S6 O45 . 105.25(7) yes
O50 . S8 C34 . 107.79(7) yes
O50 . S8 C81 . 107.78(7) yes
C34 . S8 C81 . 124.67(7) yes
S8 . C34 H341 . 109.3 no
S8 . C34 H342 . 109.0 no
H341 . C34 H342 . 109.5 no
S8 . C34 H343 . 110.1 no
H341 . C34 H343 . 109.6 no
H342 . C34 H343 . 109.3 no
O44 . S550 C35 . 98.18(7) yes
O44 . S550 C142 . 98.18(7) yes
C35 . S550 C142 . 93.57(7) yes
S8 . C81 H811 . 107.1 no
S8 . C81 H812 . 115.1 no
H811 . C81 H812 . 109.6 no
S8 . C81 H813 . 105.9 no
H811 . C81 H813 . 109.6 no
H812 . C81 H813 . 109.4 no
S550 . C35 H351 . 116.8 no
S550 . C35 H352 . 111.1 no
H351 . C35 H352 . 109.5 no
S550 . C35 H353 . 100.0 no
H351 . C35 H353 . 109.5 no
H352 . C35 H353 . 109.5 no
O49 . S90 C141 . 108.62(7) yes
O49 . S90 C131 . 108.62(7) yes
C141 . S90 C131 . 103.04(7) yes
S550 . C142 H1421 . 103.0 no
S550 . C142 H1422 . 122.0 no
H1421 . C142 H1422 . 109.5 no
S550 . C142 H1423 . 102.8 no
H1421 . C142 H1423 . 109.5 no
H1422 . C142 H1423 . 109.5 no
S90 . C141 H1411 . 106.4 no
S90 . C141 H1412 . 107.1 no
H1411 . C141 H1412 . 109.5 no
S90 . C141 H1413 . 114.6 no
H1411 . C141 H1413 . 109.7 no
H1412 . C141 H1413 . 109.4 no
S90 . C131 H1311 . 112.4 no
S90 . C131 H1312 . 109.8 no
H1311 . C131 H1312 . 109.5 no
S90 . C131 H1313 . 106.3 no
H1311 . C131 H1313 . 109.3 no
H1312 . C131 H1313 . 109.4 no
C12 . S7 C11 . 100.09(7) yes
C12 . S7 O45 . 105.24(7) yes
C11 . S7 O45 . 105.25(7) yes
O50 . S18 C71 . 107.78(7) yes
O50 . S18 C17 . 107.78(7) yes
C71 . S18 C17 . 124.66(7) yes
S91 . C130 H1301 . 98.0 no
S91 . C130 H1302 . 109.9 no
H1301 . C130 H1302 . 109.4 no
S91 . C130 H1303 . 119.9 no
H1301 . C130 H1303 . 109.3 no
H1302 . C130 H1303 . 109.5 no
C130 . S91 O49 . 108.62(7) yes
C130 . S91 C140 . 103.04(7) yes
O49 . S91 C140 . 108.62(7) yes
S91 . C140 H1401 . 120.3 no
S91 . C140 H1402 . 109.3 no
H1401 . C140 H1402 . 109.6 no
S91 . C140 H1403 . 97.8 no
H1401 . C140 H1403 . 109.5 no
H1402 . C140 H1403 . 109.4 no
S18 . C71 H711 . 105.0 no
S18 . C71 H712 . 115.5 no
H711 . C71 H712 . 109.4 no
S18 . C71 H713 . 108.0 no
H711 . C71 H713 . 109.5 no
H712 . C71 H713 . 109.4 no
C55 . S551 C78 . 93.57(7) yes
C55 . S551 O96 . 98.18(7) yes
C78 . S551 O96 . 98.18(7) yes
S18 . C17 H171 . 111.7 no
S18 . C17 H172 . 107.6 no
H171 . C17 H172 . 109.5 no
S18 . C17 H173 . 109.0 no
H171 . C17 H173 . 109.6 no
H172 . C17 H173 . 109.4 no
S551 . C55 H551 . 117.2 no
S551 . C55 H552 . 101.6 no
H551 . C55 H552 . 109.4 no
S551 . C55 H553 . 109.4 no
H551 . C55 H553 . 109.5 no
H552 . C55 H553 . 109.4 no
S551 . C78 H781 . 99.6 no
S551 . C78 H782 . 130.9 no
H781 . C78 H782 . 109.7 no
S551 . C78 H783 . 96.2 no
H781 . C78 H783 . 109.4 no
H782 . C78 H783 . 109.3 no
S55 . C19 H191 . 112.4 no
S55 . C19 H192 . 113.5 no
H191 . C19 H192 . 105.2 no
S55 . C19 H193 . 114.2 no
H191 . C19 H193 . 104.0 no
H192 . C19 H193 . 106.6 no
S53 . C19 H194 . 111.2 no
S53 . C19 H195 . 112.8 no
H194 . C19 H195 . 103.0 no
S53 . C19 H196 . 114.9 no
H194 . C19 H196 . 106.4 no
H195 . C19 H196 . 107.7 no
S20 . C20 H204 . 113.9 no
S20 . C20 H205 . 115.2 no
H204 . C20 H205 . 107.5 no
S20 . C20 H206 . 111.8 no
H204 . C20 H206 . 103.4 no
H205 . C20 H206 . 103.9 no
S13 . C20 H201 . 109.9 no
S13 . C20 H202 . 108.8 no
H201 . C20 H202 . 101.7 no
S13 . C20 H203 . 114.8 no
H201 . C20 H203 . 111.1 no
H202 . C20 H203 . 109.7 no
S20 . C134 H1344 . 114.6 no
S20 . C134 H1345 . 115.4 no
H1344 . C134 H1345 . 104.5 no
S20 . C134 H1346 . 113.9 no
H1344 . C134 H1346 . 102.9 no
H1345 . C134 H1346 . 104.1 no
S13 . C134 H1341 . 112.4 no
S13 . C134 H1342 . 110.6 no
H1341 . C134 H1342 . 100.6 no
S13 . C134 H1343 . 115.8 no
H1341 . C134 H1343 . 108.1 no
H1342 . C134 H1343 . 108.2 no
Bi4 . S11 O53 . 64(3) yes
Bi4 . S11 C13 . 156(3) yes
O53 . S11 C13 . 100.55(7) yes
Bi4 . S11 C100 . 97(2) yes
O53 . S11 C100 . 100.55(7) yes
C13 . S11 C100 . 103.83(7) yes
Bi4 . S9 O52 . 54(2) yes
Bi4 . S9 C18 . 153(2) yes
O52 . S9 C18 . 100.60(7) yes
Bi4 . S9 C93 . 75(2) yes
O52 . S9 C93 . 100.60(7) yes
C18 . S9 C93 . 104.25(7) yes
Bi4 . O53 S11 . 88(3) yes
S9 . O52 Bi4 . 71(2) yes
S11 . C13 H131 . 118.9 no
S11 . C13 H132 . 108.3 no
H131 . C13 H132 . 109.4 no
S11 . C13 H133 . 100.7 no
H131 . C13 H133 . 109.6 no
H132 . C13 H133 . 109.3 no
S9 . C18 H181 . 109.7 no
S9 . C18 H182 . 112.9 no
H181 . C18 H182 . 109.6 no
S9 . C18 H183 . 105.7 no
H181 . C18 H183 . 109.5 no
H182 . C18 H183 . 109.5 no
S9 . C93 Bi4 . 64.6(18) yes
S9 . C93 H931 . 109.0 no
Bi4 . C93 H931 . 49.8 no
S9 . C93 H932 . 106.5 no
Bi4 . C93 H932 . 101.1 no
H931 . C93 H932 . 109.5 no
S9 . C93 H933 . 112.8 no
Bi4 . C93 H933 . 148.2 no
H931 . C93 H933 . 109.5 no
H932 . C93 H933 . 109.5 no
S11 . C100 H1001 . 99.3 no
S11 . C100 H1002 . 107.9 no
H1001 . C100 H1002 . 109.5 no
S11 . C100 H1003 . 120.6 no
H1001 . C100 H1003 . 109.6 no
H1002 . C100 H1003 . 109.3 no
Bi4 . C37 S19 . 91.5(19) yes
Bi4 . C37 H371 . 53.0 no
S19 . C37 H371 . 109.6 no
Bi4 . C37 H372 . 65.4 no
S19 . C37 H372 . 102.3 no
H371 . C37 H372 . 109.4 no
Bi4 . C37 H373 . 152.0 no
S19 . C37 H373 . 116.2 no
H371 . C37 H373 . 109.4 no
H372 . C37 H373 . 109.6 no
S19 . C121 H1211 . 109.4 no
S19 . C121 H1212 . 113.1 no
H1211 . C121 H1212 . 109.4 no
S19 . C121 H1213 . 105.9 no
H1211 . C121 H1213 . 109.4 no
H1212 . C121 H1213 . 109.6 no
C37 . H371 Bi4 . 106.6 no
C147 . S12 O55 . 133.68(7) yes
C147 . S12 C159 . 73.03(7) yes
O55 . S12 C159 . 133.68(7) yes
S12 . C147 H1471 . 106.2 no
S12 . C147 H1472 . 107.7 no
H1471 . C147 H1472 . 109.3 no
S12 . C147 H1473 . 114.5 no
H1471 . C147 H1473 . 109.5 no
H1472 . C147 H1473 . 109.4 no
S12 . C159 H1591 . 112.5 no
S12 . C159 H1592 . 102.5 no
H1591 . C159 H1592 . 109.7 no
S12 . C159 H1593 . 113.1 no
H1591 . C159 H1593 . 109.5 no
H1592 . C159 H1593 . 109.3 no
C93 . H931 Bi4 . 110.8 no

loop_
_geom_bond_atom_site_label_1
_geom_bond_atom_site_label_2
_geom_bond_site_symmetry_2
_geom_bond_distance
_geom_bond_publ_flag
C1 S1 . 1.738(6) yes
C1 H11 . 0.948 no
C1 H12 . 0.950 no
C1 H13 . 0.948 no
C2 S1 . 1.736(6) yes
C2 H21 . 0.947 no
C2 H22 . 0.950 no
C2 H23 . 0.948 no
C3 S2 . 1.737(6) yes
C3 H31 . 0.948 no
C3 H32 . 0.949 no
C3 H33 . 0.949 no
C4 S2 . 1.736(7) yes
C4 H41 . 0.948 no
C4 H42 . 0.949 no
C4 H43 . 0.949 no
C5 S3 . 1.77(2) yes
C5 H51 . 0.948 no
C5 H52 . 0.949 no
C5 H53 . 0.950 no
C6 S3 . 1.77(3) yes
C6 H61 . 0.947 no
C6 H62 . 0.949 no
C6 H63 . 0.950 no
C7 S4 . 1.68(3) yes
C7 H71 . 0.947 no
C7 H72 . 0.950 no
C7 H73 . 0.949 no
C8 S4 . 1.65(3) yes
C8 H81 . 0.948 no
C8 H82 . 0.950 no
C8 H83 . 0.949 no
C9 S5 . 1.73(3) yes
C9 H91 . 0.948 no
C9 H92 . 0.949 no
C9 H93 . 0.949 no
C10 S5 . 1.74(3) yes
C10 H101 . 0.948 no
C10 H102 . 0.949 no
C10 H103 . 0.948 no
C11 S6 . 1.752(5) yes
C11 H111 . 0.948 no
C11 H112 . 0.950 no
C11 H113 . 0.947 no
C11 S7 . 1.752(5) yes
C11 H114 . 0.959 no
C11 H115 . 0.987 no
C11 H116 . 0.939 no
C12 S6 . 1.753(5) yes
C12 H121 . 0.948 no
C12 H122 . 0.950 no
C12 H123 . 0.947 no
C12 S7 . 1.753(5) yes
C12 H124 . 0.965 no
C12 H125 . 0.941 no
C12 H126 . 0.934 no
C15 S10 . 1.78(2) yes
C15 H151 . 0.948 no
C15 H152 . 0.947 no
C15 H153 . 0.950 no
C16 S10 . 1.83(3) yes
C16 H161 . 0.948 no
C16 H162 . 0.947 no
C16 H163 . 0.950 no
O50 Bi3 . 2.492(14) yes
O50 S8 . 1.560(6) yes
O50 Bi3 . 2.492(14) yes
O50 S18 . 1.565(6) yes
S20 O57 . 1.340(5) yes
S20 C20 . 1.794(5) yes
S20 C134 . 1.794(5) yes
C21 S55 . 1.793(5) yes
C21 H211 . 0.975 no
C21 H212 . 0.944 no
C21 H213 . 1.018 no
C21 S53 . 1.793(5) yes
C21 H214 . 0.972 no
C21 H215 . 1.010 no
C21 H216 . 0.962 no
S1 O46 . 1.496(6) yes
S2 O47 . 1.495(6) yes
S3 O48 . 1.509(16) yes
S4 O43 . 1.514(16) yes
S5 O100 . 1.518(18) yes
V4 V5 . 3.055(5) yes
V4 V6 . 3.145(5) yes
V4 O5 . 1.959(15) yes
V4 O6 . 1.796(17) yes
V4 O8 . 1.802(15) yes
V4 O9 . 1.958(13) yes
V4 O23 . 1.605(18) yes
V4 F2 . 2.303(18) yes
V4 V3 . 3.152(6) yes
V5 O2 . 1.752(17) yes
V5 O4 . 1.581(17) yes
V5 O5 . 1.889(14) yes
V5 O9 . 1.995(13) yes
V5 O11 . 1.885(14) yes
V5 V10 . 2.973(5) yes
V6 O8 . 1.828(17) yes
V6 O10 . 1.830(14) yes
V6 O16 . 1.961(16) yes
V6 O17 . 1.983(13) yes
V6 O25 . 1.600(14) yes
V6 F2 . 2.238(14) yes
V6 V3 . 3.145(5) yes
V6 Bi2 . 3.614(3) yes
S10 O51 . 1.518(16) yes
O58 S55 . 1.340(5) yes
O58 Bi4 . 2.227(15) yes
O58 S53 . 1.340(5) yes
O58 Bi4 . 2.227(15) yes
S55 C19 . 1.794(5) yes
S13 O57 . 1.340(5) yes
S13 Bi4 . 3.27(3) yes
S13 C20 . 1.794(5) yes
S13 C134 . 1.794(5) yes
O54 S19 . 1.773(7) yes
O54 Bi4 . 2.24(6) yes
V12 V13 . 3.054(4) yes
V12 O30 . 1.877(14) yes
V12 O31 . 1.771(13) yes
V12 O34 . 1.878(12) yes
V12 O35 . 1.976(14) yes
V12 O39 . 1.577(13) yes
V12 V15 . 2.996(4) yes
V12 Bi3 . 3.298(3) yes
V13 F3 2_566 2.310(16) yes
V13 V14 2_566 3.159(5) yes
V13 V11 2_566 3.168(4) yes
V13 O37 2_566 1.846(12) yes
V13 O32 2_566 1.814(14) yes
V13 O30 . 1.958(12) yes
V13 O35 . 1.964(14) yes
V13 O40 . 1.585(14) yes
O1 V1 . 1.961(15) yes
O1 V2 . 1.757(16) yes
O1 Bi1 . 2.596(18) yes
O2 V1 . 1.947(19) yes
O2 Bi1 . 2.606(14) yes
O3 V2 . 1.895(17) yes
O3 V3 . 1.970(16) yes
O3 Bi1 . 2.165(17) yes
O5 Bi1 . 2.191(15) yes
O6 V3 . 1.85(2) yes
O7 V2 . 1.983(17) yes
O7 V3 . 1.992(18) yes
O7 V7 . 1.870(17) yes
O9 V10 . 1.880(15) yes
O10 V3 . 1.819(16) yes
O11 V9 . 1.957(15) yes
O11 V10 . 1.969(14) yes
O12 V1 . 1.810(16) yes
O12 V9 . 1.813(15) yes
O13 V1 . 1.84(2) yes
O13 V8 . 1.815(19) yes
O14 V2 . 1.867(18) yes
O14 V7 . 1.974(17) yes
O14 V8 . 1.986(16) yes
O15 V8 . 1.825(16) yes
O15 V9 . 1.798(17) yes
O16 V7 . 1.766(16) yes
O16 Bi2 . 2.629(15) yes
O17 V10 . 1.761(14) yes
O17 Bi2 . 2.536(15) yes
O18 V9 . 1.948(13) yes
O18 V10 . 1.863(16) yes
O18 Bi2 . 2.200(13) yes
O19 V7 . 1.898(16) yes
O19 V8 . 1.949(16) yes
O19 Bi2 . 2.197(16) yes
O20 V1 . 1.603(15) yes
O21 V2 . 1.592(18) yes
O22 V3 . 1.603(16) yes
O24 V10 . 1.600(14) yes
O26 V7 . 1.59(2) yes
O27 V8 . 1.573(19) yes
O28 V9 . 1.608(16) yes
O29 V15 2_566 1.768(13) yes
O29 V11 . 1.951(13) yes
O29 Bi3 . 2.647(12) yes
O30 Bi3 . 2.229(12) yes
O31 V11 . 1.961(12) yes
O31 Bi3 . 2.539(13) yes
O32 V11 . 1.843(14) yes
O33 V14 . 1.816(14) yes
O33 V11 . 1.837(15) yes
O34 V14 . 1.975(13) yes
O34 V15 . 1.971(13) yes
O35 V15 . 1.897(13) yes
O36 Bi3 2_566 2.170(12) yes
O36 V14 . 1.935(12) yes
O36 V15 . 1.906(12) yes
O37 V14 . 1.812(13) yes
O38 V11 . 1.577(13) yes
O41 V15 . 1.595(14) yes
O42 V14 . 1.571(15) yes
O43 Bi2 . 2.291(15) yes
O100 Bi2 . 2.517(19) yes
O45 Bi2 . 2.574(14) yes
O45 S6 . 1.512(5) yes
O45 Bi2 . 2.574(14) yes
O45 S7 . 1.513(5) yes
O46 Bi1 . 2.600(16) yes
O47 Bi1 . 2.562(15) yes
O48 Bi1 . 2.289(17) yes
O49 Bi3 . 2.551(14) yes
O49 S90 . 1.477(6) yes
O49 Bi3 . 2.551(14) yes
O49 S91 . 1.486(6) yes
O57 Bi4 . 2.15(2) yes
O57 Bi4 . 2.15(2) yes
O51 Bi3 . 2.265(13) yes
S53 C19 . 1.794(5) yes
F1 V1 . 2.29(2) yes
F1 V8 . 2.25(2) yes
F1 V9 . 2.30(2) yes
F2 V3 . 2.301(16) yes
F3 V14 . 2.280(16) yes
F3 V11 . 2.297(17) yes
V1 V8 . 3.182(7) yes
V1 V9 . 3.168(5) yes
V1 Bi1 . 3.636(4) yes
V2 V3 . 3.056(6) yes
V2 V7 . 2.994(6) yes
V2 Bi1 . 3.281(5) yes
V14 V11 . 3.187(4) yes
V14 V15 . 3.055(5) yes
V7 V8 . 3.049(6) yes
V8 V9 . 3.161(6) yes
V9 V10 . 3.051(5) yes
V10 Bi2 . 3.274(4) yes
V11 Bi3 . 3.625(3) yes
S19 Bi4 . 3.06(4) yes
S19 C37 . 1.526(7) yes
S19 C121 . 1.525(7) yes
Bi4 S11 . 2.79(4) yes
Bi4 S9 . 2.49(5) yes
Bi4 O53 . 2.51(7) yes
Bi4 O52 . 2.13(7) yes
Bi4 C93 . 2.67(7) yes
Bi4 C37 . 2.61(7) yes
Bi4 H371 . 2.176 no
Bi4 H931 . 2.178 no
S8 C34 . 1.548(7) yes
S8 C81 . 1.549(7) yes
C34 H341 . 0.948 no
C34 H342 . 0.949 no
C34 H343 . 0.949 no
S550 O44 . 1.911(7) yes
S550 C35 . 1.564(7) yes
S550 C142 . 1.564(7) yes
C81 H811 . 0.950 no
C81 H812 . 0.948 no
C81 H813 . 0.949 no
C35 H351 . 0.950 no
C35 H352 . 0.950 no
C35 H353 . 0.950 no
S90 C141 . 1.707(7) yes
S90 C131 . 1.704(7) yes
C142 H1421 . 0.950 no
C142 H1422 . 0.950 no
C142 H1423 . 0.950 no
C141 H1411 . 0.950 no
C141 H1412 . 0.948 no
C141 H1413 . 0.949 no
C131 H1311 . 0.947 no
C131 H1312 . 0.948 no
C131 H1313 . 0.948 no
S18 C71 . 1.549(7) yes
S18 C17 . 1.549(7) yes
C130 S91 . 1.705(7) yes
C130 H1301 . 0.947 no
C130 H1302 . 0.949 no
C130 H1303 . 0.947 no
S91 C140 . 1.706(7) yes
C140 H1401 . 0.951 no
C140 H1402 . 0.949 no
C140 H1403 . 0.947 no
C71 H711 . 0.948 no
C71 H712 . 0.947 no
C71 H713 . 0.949 no
S551 C55 . 1.563(7) yes
S551 C78 . 1.564(7) yes
S551 O96 . 1.911(7) yes
C17 H171 . 0.950 no
C17 H172 . 0.946 no
C17 H173 . 0.948 no
C55 H551 . 0.949 no
C55 H552 . 0.948 no
C55 H553 . 0.947 no
C78 H781 . 0.950 no
C78 H782 . 0.949 no
C78 H783 . 0.947 no
C19 H191 . 0.990 no
C19 H192 . 0.960 no
C19 H193 . 0.973 no
C19 H194 . 0.994 no
C19 H195 . 0.982 no
C19 H196 . 0.936 no
C20 H204 . 0.961 no
C20 H205 . 0.958 no
C20 H206 . 1.013 no
C20 H201 . 0.989 no
C20 H202 . 1.005 no
C20 H203 . 0.889 no
C134 H1344 . 0.986 no
C134 H1345 . 0.972 no
C134 H1346 . 0.996 no
C134 H1341 . 1.006 no
C134 H1342 . 1.006 no
C134 H1343 . 0.907 no
S11 O53 . 1.338(7) yes
S11 C13 . 1.624(7) yes
S11 C100 . 1.624(7) yes
S9 O52 . 2.138(7) yes
S9 C18 . 1.777(7) yes
S9 C93 . 1.777(7) yes
C13 H131 . 0.949 no
C13 H132 . 0.947 no
C13 H133 . 0.950 no
C18 H181 . 0.947 no
C18 H182 . 0.951 no
C18 H183 . 0.948 no
C93 H931 . 0.947 no
C93 H932 . 0.951 no
C93 H933 . 0.948 no
C100 H1001 . 0.949 no
C100 H1002 . 0.947 no
C100 H1003 . 0.950 no
C37 H371 . 0.950 no
C37 H372 . 0.948 no
C37 H373 . 0.948 no
C121 H1211 . 0.949 no
C121 H1212 . 0.948 no
C121 H1213 . 0.947 no
S12 C147 . 1.703(7) yes
S12 O55 . 2.114(7) yes
S12 C159 . 1.703(7) yes
C147 H1471 . 0.947 no
C147 H1472 . 0.948 no
C147 H1473 . 0.949 no
C159 H1591 . 0.949 no
C159 H1592 . 0.949 no
C159 H1593 . 0.949 no

loop_
_geom_hbond_atom_site_label_D
_geom_hbond_atom_site_label_H
_geom_hbond_atom_site_label_A
_geom_hbond_site_symmetry_A
_geom_hbond_angle_DHA
_geom_hbond_distance_DH
_geom_hbond_distance_HA
_geom_hbond_distance_DA
_geom_hbond_publ_flag
C7 H71 O15 . 133.4(9) 0.947 2.539 3.26(5) yes
C8 H81 O22 1_655 133.4(8) 0.948 2.480 3.21(5) yes
C9 H93 O33 1_655 139.9(9) 0.949 2.362 3.15(5) yes
C10 H103 O33 1_655 140.0(7) 0.948 2.352 3.14(5) yes
C4 H41 O28 1_455 154.9(6) 0.948 2.497 3.38(5) yes
C4 H42 O42 3_564 148.8(7) 0.949 2.259 3.11(5) yes
C1 H13 O2 . 150.1(6) 0.948 2.431 3.29(5) yes
C2 H21 C142 . 156.3(14) 0.947 2.514 3.40(5) yes
C2 H22 O10 3_564 142.1(5) 0.950 2.384 3.19(5) yes
C2 H23 O4 . 167.4(8) 0.948 2.034 2.97(5) yes
C5 H51 O28 1_455 146.7(7) 0.948 2.569 3.40(5) yes
C5 H52 O24 1_455 138.6(7) 0.949 2.463 3.24(5) yes
C6 H61 O6 . 129.3(8) 0.947 2.434 3.12(5) yes
C16 H161 O37 2_566 125.6(8) 0.948 2.591 3.24(5) yes
C15 H152 O39 2_666 144.0(7) 0.947 2.452 3.27(5) yes
C17 H171 O36 2_566 134.3(9) 0.950 2.473 3.21(5) yes
C17 H173 O12 4_645 164.0(9) 0.948 2.503 3.42(5) yes
C71 H713 O27 4_645 145.5(9) 0.949 2.399 3.23(5) yes
C81 H813 O13 4_645 130.7(12) 0.949 2.098 2.81(5) yes
C34 H342 C147 . 148.1(15) 0.949 2.485 3.33(5) yes
C130 H1302 O23 . 157.6(10) 0.949 2.534 3.43(5) yes
C130 H1303 O55 . 122(4) 0.947 1.470 2.12(5) yes
C131 H1311 O40 2_666 169.9(4) 0.947 2.540 3.48(5) yes
C131 H1312 O8 . 152.0(10) 0.948 1.989 2.86(5) yes
C130 H1313 C131 . 137(3) 0.749 0.948 1.58(5) yes
C141 H1402 O8 . 137(3) 0.928 2.564 3.30(5) yes
C140 H1402 O8 . 138.0(6) 0.949 2.564 3.33(5) yes
C141 H1403 O55 . 127(5) 0.822 1.865 2.45(5) yes
C140 H1403 O55 . 137(3) 0.947 1.865 2.64(5) yes
C141 H1411 O31 . 132.3(9) 0.950 2.589 3.30(5) yes
C140 H1411 O31 . 140(4) 0.838 2.589 3.28(5) yes
C141 H1412 O8 . 137.1(7) 0.948 2.545 3.30(5) yes
C140 H1412 O8 . 142(3) 0.932 2.545 3.33(5) yes
C141 H1413 O55 . 154(4) 0.949 1.566 2.45(5) yes
C140 H1413 O55 . 154(4) 1.144 1.566 2.64(5) yes
C12 H121 O25 . 170.8(5) 0.948 2.527 3.47(5) yes
C11 H112 O11 3_565 162.7(5) 0.950 2.348 3.27(5) yes
C11 H114 C55 3_665 177.1(16) 0.959 2.548 3.51(5) yes
C11 H116 O11 3_565 138.4(12) 0.939 2.506 3.27(5) yes
C78 H782 O48 . 159.4(10) 0.949 2.431 3.34(5) yes
C21 H212 O24 . 148(2) 0.944 2.490 3.33(5) yes
C21 H213 O38 1_655 130.7(17) 1.018 2.569 3.32(5) yes
C19 H191 C131 . 133.1(15) 0.990 2.415 3.17(5) yes
C19 H194 C131 . 126.0(17) 0.994 2.487 3.17(5) yes
C134 H1343 O23 . 158(3) 0.907 2.471 3.33(5) yes
C20 H202 O4 . 145(3) 1.005 2.427 3.30(5) yes
C20 H205 O4 . 149(3) 0.958 2.445 3.30(5) yes
C20 H205 O9 . 140(3) 0.958 2.543 3.34(5) yes
C37 H371 C93 . 163(2) 0.950 1.937 2.86(5) yes
C37 H372 O58 . 143.0(12) 0.948 2.507 3.31(5) yes
C18 H182 O52 2_665 123(4) 0.951 1.542 2.20(5) yes
C18 H182 C18 2_665 128(3) 0.951 2.309 2.99(5) yes
C93 H931 C37 . 129(2) 0.947 2.163 2.86(5) yes
C159 H1593 C34 . 142(2) 0.949 1.875 2.69(5) yes
C142 H1423 C134 . 154(2) 0.950 2.524 3.41(5) yes
C35 H351 O46 . 124.6(19) 0.950 2.213 2.86(5) yes
C35 H351 O48 . 143.9(20) 0.950 2.507 3.32(5) yes
C35 H352 C2 . 156(3) 0.950 1.484 2.38(5) yes
